data_4342718
loop_
_publ_author_name
'Horii, Yoji'
'Katoh, Keiichi'
'Yasuda, Nobuhiro'
'Breedlove, Brian K.'
'Yamashita, Masahiro'

_publ_section_title
;
 Effects of f-f Interactions on the Single-Molecule Magnet Properties of
 Terbium(III)-Phthalocyaninato Quintuple-Decker Complexes.
;
_journal_issue 7
_journal_name_full 'Inorganic chemistry'
_journal_page_first 3297
_journal_page_last 3305
_journal_paper_doi 10.1021/ic502951t
_journal_volume 54
_journal_year 2015
_chemical_formula_moiety 'C320 H400 N40 O40 Tb2 Cd2, 2.13(H2 O) 6.405(C2 H6 O)'
_chemical_formula_sum 'C332.81 H442.69 Cd2 N40 O48.54 Tb2'
_chemical_formula_weight 6322.91
_chemical_melting_point ?
_space_group_crystal_system monoclinic
_space_group_IT_number 15
_space_group_name_Hall '-C 2yc'
_space_group_name_H-M_alt 'C 1 2/c 1'
_symmetry_space_group_name_Hall '-C 2yc'
_symmetry_space_group_name_H-M 'C 1 2/c 1'
_atom_sites_solution_hydrogens mixed
_audit_creation_method SHELXL-2014/7
_cell_angle_alpha 90
_cell_angle_beta 99.449(7)
_cell_angle_gamma 90
_cell_formula_units_Z 4
_cell_length_a 24.213(2)
_cell_length_b 38.234(4)
_cell_length_c 35.147(3)
_cell_measurement_reflns_used 91102
_cell_measurement_temperature 90(2)
_cell_measurement_theta_max 24.439
_cell_measurement_theta_min 0.971
_cell_volume 32096(5)
_computing_cell_refinement 'Rapid Auto(Rigaku)'
_computing_data_collection 'Rapid Auto(Rigaku)'
_computing_data_reduction 'Rapid Auto(Rigaku)'
_computing_structure_refinement 'SHELXL-2014/7 (Sheldrick, 2014)'
_computing_structure_solution 'SIR2004 (Burla, 2005)'
_diffrn_ambient_temperature 90(2)
_diffrn_detector_area_resol_mean 15
_diffrn_measured_fraction_theta_full 0.999
_diffrn_measured_fraction_theta_max 0.999
_diffrn_measurement_device_type 'Rigaku Mercury2'
_diffrn_measurement_method 'Oscillation Photograph'
_diffrn_radiation_monochromator Si(111)
_diffrn_radiation_source 'synchrotron radiation SPring-8 BL02B1'
_diffrn_radiation_type Synchrotron
_diffrn_radiation_wavelength 0.6868
_diffrn_reflns_av_R_equivalents 0.1311
_diffrn_reflns_av_unetI/netI 0.1581
_diffrn_reflns_Laue_measured_fraction_full 0.999
_diffrn_reflns_Laue_measured_fraction_max 0.999
_diffrn_reflns_limit_h_max 21
_diffrn_reflns_limit_h_min -29
_diffrn_reflns_limit_k_max 46
_diffrn_reflns_limit_k_min -45
_diffrn_reflns_limit_l_max 42
_diffrn_reflns_limit_l_min -24
_diffrn_reflns_number 91102
_diffrn_reflns_point_group_measured_fraction_full 0.999
_diffrn_reflns_point_group_measured_fraction_max 0.999
_diffrn_reflns_theta_full 24.336
_diffrn_reflns_theta_max 24.439
_diffrn_reflns_theta_min 0.971
_exptl_absorpt_coefficient_mu 0.583
_exptl_absorpt_correction_T_max 1.000
_exptl_absorpt_correction_T_min 0.3038
_exptl_absorpt_correction_type multi-scan
_exptl_absorpt_process_details 'ABSCOR (T.Higashi, 2001)'
_exptl_crystal_colour black
_exptl_crystal_density_diffrn 1.309
_exptl_crystal_density_meas ?
_exptl_crystal_description plate
_exptl_crystal_F_000 13335
_exptl_crystal_size_max 0.100
_exptl_crystal_size_mid 0.096
_exptl_crystal_size_min 0.019
_refine_diff_density_max 1.485
_refine_diff_density_min -1.575
_refine_diff_density_rms 0.130
_refine_ls_extinction_method none
_refine_ls_goodness_of_fit_ref 0.992
_refine_ls_hydrogen_treatment mixed
_refine_ls_matrix_type full
_refine_ls_number_parameters 1982
_refine_ls_number_reflns 29387
_refine_ls_number_restraints 683
_refine_ls_restrained_S_all 0.997
_refine_ls_R_factor_all 0.2265
_refine_ls_R_factor_gt 0.1050
_refine_ls_shift/su_max 0.001
_refine_ls_shift/su_mean <0.001
_refine_ls_structure_factor_coef Fsqd
_refine_ls_weighting_details 'w=1/[\s^2^(Fo^2^)+(0.2000P)^2^] where P=(Fo^2^+2Fc^2^)/3'
_refine_ls_weighting_scheme calc
_refine_ls_wR_factor_gt 0.2758
_refine_ls_wR_factor_ref 0.3616
_reflns_Friedel_coverage 0.000
_reflns_number_gt 12121
_reflns_number_total 29387
_reflns_threshold_expression 'I > 2\s(I)'
_cod_data_source_file ic502951t_si_002.cif
_cod_data_source_block shelxl
_cod_depositor_comments
;
The following automatic conversions were performed:

'_chemical_melting_point' value 'not measured' was changed to '?' -
the value is undefined or not given.

'_exptl_crystal_density_meas' value 'not measured' was changed to '?'
- the value is perceived as not measured.

Automatic conversion script
Id: cif_fix_values 3105 2015-03-04 15:46:00Z robertas 

 Adding full bibliography for 4342718.cif.
;
_cod_database_code 4342718
_shelx_shelxl_version_number 2014/7
_shelx_space_group_comment
;
The symmetry employed for this shelxl refinement is uniquely defined
by the following loop, which should always be used as a source of
symmetry information in preference to the above space-group names.
They are only intended as comments.
;
_shelx_estimated_absorpt_t_min 0.604
_shelx_estimated_absorpt_t_max 0.989

loop_
_space_group_symop_operation_xyz
'x, y, z'
'-x, y, -z+1/2'
'x+1/2, y+1/2, z'
'-x+1/2, y+1/2, -z+1/2'
'-x, -y, -z'
'x, -y, z-1/2'
'-x+1/2, -y+1/2, -z'
'x+1/2, -y+1/2, z-1/2'

loop_
_atom_site_label
_atom_site_type_symbol
_atom_site_fract_x
_atom_site_fract_y
_atom_site_fract_z
_atom_site_U_iso_or_equiv
_atom_site_adp_type
_atom_site_occupancy
_atom_site_site_symmetry_order
_atom_site_calc_flag
_atom_site_refinement_flags_posn
_atom_site_refinement_flags_adp
_atom_site_refinement_flags_occupancy
_atom_site_disorder_assembly
_atom_site_disorder_group
C1A C 0.9720(19) -0.1581(8) 0.1288(13) 0.178(15) Uani 0.55(2) 1 d . U P A 1
H1A1 H 0.9832 -0.1540 0.1568 0.214 Uiso 0.55(2) 1 calc R U P A 1
H1A2 H 1.0036 -0.1506 0.1160 0.214 Uiso 0.55(2) 1 calc R U P A 1
C2A C 0.961(2) -0.2012(9) 0.1212(16) 0.23(2) Uani 0.55(2) 1 d . U P A 1
H2A1 H 0.9954 -0.2141 0.1314 0.338 Uiso 0.55(2) 1 calc R U P A 1
H2A2 H 0.9306 -0.2090 0.1344 0.338 Uiso 0.55(2) 1 calc R U P A 1
H2A3 H 0.9510 -0.2056 0.0935 0.338 Uiso 0.55(2) 1 calc R U P A 1
C1B C 0.8903(19) -0.1635(9) 0.1324(14) 0.182(16) Uani 0.45(2) 1 d D U P A 2
H1B1 H 0.8526 -0.1535 0.1325 0.218 Uiso 0.45(2) 1 calc R U P A 2
H1B2 H 0.9070 -0.1693 0.1593 0.218 Uiso 0.45(2) 1 calc R U P A 2
C2B C 0.8861(17) -0.1969(8) 0.1069(14) 0.140(16) Uani 0.45(2) 1 d D U P A 2
H2B1 H 0.8626 -0.2143 0.1170 0.210 Uiso 0.45(2) 1 calc R U P A 2
H2B2 H 0.8694 -0.1908 0.0804 0.210 Uiso 0.45(2) 1 calc R U P A 2
H2B3 H 0.9236 -0.2066 0.1071 0.210 Uiso 0.45(2) 1 calc R U P A 2
C4A C 0.5901(10) 0.2042(7) 0.2562(13) 0.172(13) Uani 0.564(17) 1 d D U P B 3
H4A1 H 0.5983 0.1861 0.2765 0.207 Uiso 0.564(17) 1 calc R U P B 3
H4A2 H 0.5805 0.1924 0.2309 0.207 Uiso 0.564(17) 1 calc R U P B 3
C5A C 0.5407(12) 0.2274(12) 0.264(2) 0.31(3) Uani 0.564(17) 1 d D U P B 3
H5A1 H 0.5074 0.2129 0.2639 0.458 Uiso 0.564(17) 1 calc R U P B 3
H5A2 H 0.5506 0.2389 0.2890 0.458 Uiso 0.564(17) 1 calc R U P B 3
H5A3 H 0.5329 0.2452 0.2436 0.458 Uiso 0.564(17) 1 calc R U P B 3
C4B C 0.653(2) 0.2591(13) 0.2833(15) 0.151(14) Uani 0.436(17) 1 d . U P B 4
H4B1 H 0.6779 0.2758 0.2726 0.181 Uiso 0.436(17) 1 calc R U P B 4
H4B2 H 0.6725 0.2512 0.3088 0.181 Uiso 0.436(17) 1 calc R U P B 4
C5B C 0.5939(18) 0.2783(12) 0.2877(17) 0.17(2) Uani 0.436(17) 1 d . U P B 4
H5B1 H 0.6014 0.2984 0.3050 0.257 Uiso 0.436(17) 1 calc R U P B 4
H5B2 H 0.5751 0.2862 0.2623 0.257 Uiso 0.436(17) 1 calc R U P B 4
H5B3 H 0.5698 0.2616 0.2984 0.257 Uiso 0.436(17) 1 calc R U P B 4
C6A C 0.6913(14) -0.0975(7) 0.1296(9) 0.125(10) Uani 0.643(19) 1 d . U P C 6
H6A1 H 0.6666 -0.1163 0.1172 0.150 Uiso 0.643(19) 1 calc R U P C 6
H6A2 H 0.7299 -0.1070 0.1341 0.150 Uiso 0.643(19) 1 calc R U P C 6
C7A C 0.6758(15) -0.0908(9) 0.1666(10) 0.160(14) Uani 0.643(19) 1 d . U P C 6
H7A1 H 0.6791 -0.1124 0.1818 0.241 Uiso 0.643(19) 1 calc R U P C 6
H7A2 H 0.7007 -0.0729 0.1801 0.241 Uiso 0.643(19) 1 calc R U P C 6
H7A3 H 0.6371 -0.0824 0.1631 0.241 Uiso 0.643(19) 1 calc R U P C 6
C6B C 0.630(3) -0.0617(14) 0.113(2) 0.175(19) Uani 0.357(19) 1 d D U P C 7
H6B1 H 0.6025 -0.0684 0.0906 0.210 Uiso 0.357(19) 1 calc R U P C 7
H6B2 H 0.6261 -0.0791 0.1337 0.210 Uiso 0.357(19) 1 calc R U P C 7
C7B C 0.6085(13) -0.027(2) 0.1277(15) 0.34(4) Uani 0.357(19) 1 d D U P C 7
H7B1 H 0.5702 -0.0300 0.1327 0.506 Uiso 0.357(19) 1 calc R U P C 7
H7B2 H 0.6328 -0.0197 0.1515 0.506 Uiso 0.357(19) 1 calc DR U P C 7
H7B3 H 0.6090 -0.0089 0.1079 0.506 Uiso 0.357(19) 1 calc DR U P C 7
C22A C 1.3387(11) 0.1996(12) 0.1068(15) 0.146(11) Uani 0.45(2) 1 d D U P D 8
H22A H 1.3485 0.1946 0.0811 0.175 Uiso 0.45(2) 1 calc R U P D 8
H22B H 1.3390 0.2252 0.1110 0.175 Uiso 0.45(2) 1 calc R U P D 8
C23A C 1.3787(16) 0.1813(11) 0.1383(14) 0.156(11) Uani 0.45(2) 1 d D U P D 8
H23A H 1.3744 0.1556 0.1356 0.187 Uiso 0.45(2) 1 calc R U P D 8
H23B H 1.3703 0.1881 0.1639 0.187 Uiso 0.45(2) 1 calc R U P D 8
C24A C 1.4386(15) 0.1920(11) 0.1348(17) 0.172(16) Uani 0.45(2) 1 d D U P D 8
H24A H 1.4650 0.1803 0.1550 0.257 Uiso 0.45(2) 1 calc R U P D 8
H24B H 1.4467 0.1850 0.1095 0.257 Uiso 0.45(2) 1 calc R U P D 8
H24C H 1.4426 0.2174 0.1377 0.257 Uiso 0.45(2) 1 calc R U P D 8
C22B C 1.3411(10) 0.1905(11) 0.1286(11) 0.141(11) Uani 0.55(2) 1 d D U P D 9
H22C H 1.3454 0.2145 0.1392 0.169 Uiso 0.55(2) 1 calc R U P D 9
H22D H 1.3542 0.1736 0.1495 0.169 Uiso 0.55(2) 1 calc R U P D 9
C23B C 1.3735(15) 0.1861(10) 0.0952(11) 0.159(11) Uani 0.55(2) 1 d D U P D 9
H23C H 1.3875 0.1622 0.0919 0.191 Uiso 0.55(2) 1 calc R U P D 9
H23D H 1.3553 0.1964 0.0704 0.191 Uiso 0.55(2) 1 calc R U P D 9
C24B C 1.4146(19) 0.2102(11) 0.1201(15) 0.194(12) Uani 0.55(2) 1 d D U P D 9
H24I H 1.4468 0.2147 0.1072 0.291 Uiso 0.55(2) 1 calc R U P D 9
H24J H 1.3960 0.2323 0.1242 0.291 Uiso 0.55(2) 1 calc R U P D 9
H24K H 1.4275 0.1990 0.1451 0.291 Uiso 0.55(2) 1 calc R U P D 9
C39A C 1.0450(17) -0.1494(8) 0.0498(12) 0.126(12) Uani 0.51(2) 1 d . U P E 10
H39A H 1.0715 -0.1468 0.0742 0.151 Uiso 0.51(2) 1 calc R U P E 10
H39B H 1.0065 -0.1459 0.0553 0.151 Uiso 0.51(2) 1 calc R U P E 10
C40A C 1.049(3) -0.1798(13) 0.0356(14) 0.23(3) Uani 0.51(2) 1 d . U P E 10
H40A H 1.0413 -0.1976 0.0540 0.341 Uiso 0.51(2) 1 calc R U P E 10
H40B H 1.0229 -0.1822 0.0115 0.341 Uiso 0.51(2) 1 calc R U P E 10
H40C H 1.0877 -0.1831 0.0304 0.341 Uiso 0.51(2) 1 calc R U P E 10
C39B C 1.123(2) -0.1340(8) 0.0375(12) 0.146(14) Uani 0.49(2) 1 d . U P E 11
H39C H 1.1319 -0.1274 0.0650 0.175 Uiso 0.49(2) 1 calc R U P E 11
H39D H 1.1425 -0.1171 0.0231 0.175 Uiso 0.49(2) 1 calc R U P E 11
C40B C 1.154(3) -0.1734(7) 0.0335(13) 0.21(2) Uani 0.49(2) 1 d . U P E 11
H40D H 1.1944 -0.1714 0.0431 0.315 Uiso 0.49(2) 1 calc R U P E 11
H40E H 1.1378 -0.1909 0.0486 0.315 Uiso 0.49(2) 1 calc R U P E 11
H40F H 1.1485 -0.1805 0.0063 0.315 Uiso 0.49(2) 1 calc R U P E 11
C8A C 0.8489(15) -0.1417(7) 0.2343(13) 0.191(16) Uani 0.534(18) 1 d D U P F 12
H8A1 H 0.8808 -0.1486 0.2215 0.229 Uiso 0.534(18) 1 calc R U P F 12
H8A2 H 0.8640 -0.1336 0.2607 0.229 Uiso 0.534(18) 1 calc R U P F 12
C9A C 0.810(2) -0.1729(9) 0.2360(19) 0.31(3) Uani 0.534(18) 1 d D U P F 12
H9A1 H 0.8312 -0.1919 0.2505 0.463 Uiso 0.534(18) 1 calc R U P F 12
H9A2 H 0.7790 -0.1660 0.2489 0.463 Uiso 0.534(18) 1 calc R U P F 12
H9A3 H 0.7957 -0.1809 0.2098 0.463 Uiso 0.534(18) 1 calc R U P F 12
C8B C 0.7706(18) -0.1193(9) 0.2359(11) 0.118(11) Uani 0.466(18) 1 d . U P F 13
H8B1 H 0.7822 -0.1088 0.2617 0.142 Uiso 0.466(18) 1 calc R U P F 13
H8B2 H 0.7676 -0.1449 0.2393 0.142 Uiso 0.466(18) 1 calc R U P F 13
C9B C 0.709(2) -0.1040(11) 0.2174(16) 0.165(19) Uani 0.466(18) 1 d . U P F 13
H9B1 H 0.6823 -0.1096 0.2345 0.247 Uiso 0.466(18) 1 calc R U P F 13
H9B2 H 0.7116 -0.0786 0.2145 0.247 Uiso 0.466(18) 1 calc R U P F 13
H9B3 H 0.6969 -0.1148 0.1921 0.247 Uiso 0.466(18) 1 calc R U P F 13
C79A C 1.221(2) 0.3282(11) 0.1198(16) 0.181(13) Uani 0.57(2) 1 d . U P G 14
H79A H 1.1832 0.3379 0.1186 0.218 Uiso 0.57(2) 1 calc R U P G 14
H79B H 1.2492 0.3474 0.1237 0.218 Uiso 0.57(2) 1 calc R U P G 14
C80A C 1.225(2) 0.3112(14) 0.0922(17) 0.207(17) Uani 0.57(2) 1 d . U P G 14
H80A H 1.2183 0.3260 0.0691 0.310 Uiso 0.57(2) 1 calc R U P G 14
H80B H 1.2633 0.3014 0.0949 0.310 Uiso 0.57(2) 1 calc R U P G 14
H80C H 1.1981 0.2921 0.0898 0.310 Uiso 0.57(2) 1 calc R U P G 14
C79B C 1.285(2) 0.2957(14) 0.131(2) 0.183(13) Uani 0.43(2) 1 d . U P G 15
H79C H 1.3024 0.2751 0.1450 0.220 Uiso 0.43(2) 1 calc R U P G 15
H79D H 1.3113 0.3155 0.1345 0.220 Uiso 0.43(2) 1 calc R U P G 15
C80B C 1.267(3) 0.2863(17) 0.084(2) 0.23(2) Uani 0.43(2) 1 d . U P G 15
H80D H 1.3008 0.2800 0.0735 0.352 Uiso 0.43(2) 1 calc R U P G 15
H80E H 1.2408 0.2667 0.0807 0.352 Uiso 0.43(2) 1 calc R U P G 15
H80F H 1.2496 0.3069 0.0703 0.352 Uiso 0.43(2) 1 calc R U P G 15
Tb1 Tb 0.95762(3) 0.11501(2) 0.10760(2) 0.0554(2) Uani 1 1 d . . . . .
Cd1 Cd 0.98509(3) 0.11376(2) 0.20474(2) 0.0496(2) Uani 1 1 d . . . . .
C1 C 0.9070(6) 0.1903(3) 0.0669(3) 0.060(3) Uani 1 1 d . . . . .
C2 C 0.9245(6) 0.2259(3) 0.0637(3) 0.061(3) Uani 1 1 d . . . . .
C3 C 0.8941(6) 0.2572(3) 0.0610(3) 0.074(4) Uani 1 1 d . . . . .
H3 H 0.8549 0.2576 0.0608 0.089 Uiso 1 1 calc DR U . . .
C4 C 0.9249(6) 0.2876(3) 0.0587(4) 0.075(4) Uani 1 1 d . . . . .
C5 C 0.8485(8) 0.3254(5) 0.0552(7) 0.168(10) Uani 1 1 d . U . . .
H5A H 0.8354 0.3141 0.0775 0.202 Uiso 1 1 calc R U . . .
H5B H 0.8297 0.3135 0.0315 0.202 Uiso 1 1 calc R U . . .
C6 C 0.8302(10) 0.3648(4) 0.0535(7) 0.206(11) Uani 1 1 d D U . . .
H6A H 0.8196 0.3720 0.0262 0.248 Uiso 1 1 calc R U . . .
H6B H 0.7969 0.3675 0.0662 0.248 Uiso 1 1 calc R U . . .
C7 C 0.8763(13) 0.3881(6) 0.0730(11) 0.280(15) Uani 1 1 d D U . . .
H7A H 0.9106 0.3789 0.0646 0.336 Uiso 1 1 calc R U . . .
H7B H 0.8799 0.3822 0.1007 0.336 Uiso 1 1 calc R U . . .
C8 C 0.8837(19) 0.4310(7) 0.0723(13) 0.39(2) Uani 1 1 d . U . . .
H8A H 0.9191 0.4376 0.0883 0.580 Uiso 1 1 calc R U . . .
H8B H 0.8837 0.4387 0.0457 0.580 Uiso 1 1 calc R U . . .
H8C H 0.8525 0.4421 0.0823 0.580 Uiso 1 1 calc R U . . .
C9 C 0.9978(5) 0.1887(3) 0.0688(3) 0.053(3) Uani 1 1 d . . . . .
C10 C 0.9811(5) 0.2254(3) 0.0636(3) 0.057(3) Uani 1 1 d . . . . .
C11 C 1.0108(5) 0.2562(3) 0.0609(3) 0.057(3) Uani 1 1 d . . . . .
H11 H 1.0501 0.2557 0.0611 0.069 Uiso 1 1 calc R U . . .
C12 C 0.9831(6) 0.2862(3) 0.0581(3) 0.067(4) Uani 1 1 d . . . . .
C13 C 1.0650(7) 0.3199(3) 0.0545(4) 0.091(4) Uani 1 1 d . U . . .
H13L H 1.0743 0.3047 0.0336 0.109 Uiso 1 1 calc R U . . .
H13M H 1.0866 0.3118 0.0793 0.109 Uiso 1 1 calc R U . . .
C14 C 1.0791(7) 0.3572(4) 0.0471(5) 0.101(5) Uani 1 1 d . U . . .
H14A H 1.1203 0.3600 0.0511 0.121 Uiso 1 1 calc R U . . .
H14B H 1.0644 0.3725 0.0658 0.121 Uiso 1 1 calc R U . . .
C15 C 1.0539(7) 0.3688(4) 0.0051(6) 0.141(8) Uani 1 1 d . U . . .
H15A H 1.0704 0.3550 -0.0141 0.170 Uiso 1 1 calc R U . . .
H15B H 1.0128 0.3656 0.0002 0.170 Uiso 1 1 calc R U . . .
C16 C 1.0680(13) 0.4047(6) 0.0032(10) 0.265(16) Uani 1 1 d . U . . .
H16A H 1.0534 0.4137 -0.0226 0.398 Uiso 1 1 calc R U . . .
H16B H 1.0516 0.4178 0.0225 0.398 Uiso 1 1 calc R U . . .
H16C H 1.1089 0.4073 0.0083 0.398 Uiso 1 1 calc R U . . .
C17 C 1.0655(6) 0.1445(3) 0.0734(3) 0.064(3) Uani 1 1 d . . . . .
C18 C 1.1255(6) 0.1345(3) 0.0778(3) 0.063(3) Uani 1 1 d . . . . .
C19 C 1.1747(6) 0.1508(4) 0.0867(4) 0.078(4) Uani 1 1 d . . . . .
H19 H 1.1757 0.1755 0.0890 0.094 Uiso 1 1 calc R U . . .
C20 C 1.2237(7) 0.1322(4) 0.0927(4) 0.088(4) Uani 1 1 d . . . . .
C21 C 1.2799(6) 0.1833(4) 0.1107(6) 0.123(6) Uani 1 1 d D U . . .
H21A H 1.2719 0.1884 0.1369 0.147 Uiso 1 1 calc R U . D 8
H21B H 1.2507 0.1950 0.0920 0.147 Uiso 1 1 calc R U . D 8
C25 C 1.0668(6) 0.0869(3) 0.0707(3) 0.064(4) Uani 1 1 d . . . . .
C26 C 1.1253(5) 0.0978(4) 0.0756(3) 0.068(3) Uani 1 1 d . . . . .
C27 C 1.1788(6) 0.0796(3) 0.0801(4) 0.081(4) Uani 1 1 d . U . . .
H27 H 1.1792 0.0550 0.0760 0.097 Uiso 1 1 calc DR U . . .
C28 C 1.2263(7) 0.0960(4) 0.0896(4) 0.084(4) Uani 1 1 d . U . . .
C29 C 1.2749(7) 0.0439(4) 0.0916(5) 0.108(5) Uani 1 1 d . U . . .
H29A H 1.2545 0.0372 0.0659 0.130 Uiso 1 1 calc R U . . .
H29B H 1.2567 0.0324 0.1116 0.130 Uiso 1 1 calc R U . . .
C30 C 1.3363(10) 0.0331(5) 0.0958(7) 0.158(7) Uani 1 1 d . U . . .
H30A H 1.3566 0.0423 0.1206 0.190 Uiso 1 1 calc R U . . .
H30B H 1.3388 0.0073 0.0967 0.190 Uiso 1 1 calc R U . . .
C31 C 1.3647(12) 0.0464(7) 0.0632(8) 0.214(11) Uani 1 1 d D U . . .
H31A H 1.4043 0.0387 0.0684 0.257 Uiso 1 1 calc R U . . .
H31B H 1.3649 0.0723 0.0642 0.257 Uiso 1 1 calc R U . . .
C32 C 1.3396(14) 0.0352(9) 0.0202(9) 0.280(16) Uani 1 1 d D U . . .
H32A H 1.3620 0.0456 0.0023 0.420 Uiso 1 1 calc R U . . .
H32B H 1.3404 0.0097 0.0180 0.420 Uiso 1 1 calc R U . . .
H32C H 1.3008 0.0434 0.0138 0.420 Uiso 1 1 calc R U . . .
C33 C 0.9932(6) 0.0444(3) 0.0615(3) 0.064(3) Uani 1 1 d . . . . .
C34 C 0.9734(7) 0.0096(3) 0.0509(3) 0.068(4) Uani 1 1 d . . . . .
C35 C 1.0015(7) -0.0210(3) 0.0449(3) 0.077(4) Uani 1 1 d . . . . .
H35 H 1.0411 -0.0214 0.0469 0.092 Uiso 1 1 calc R U . . .
C36 C 0.9702(8) -0.0501(4) 0.0362(4) 0.088(4) Uani 1 1 d . . . . .
C37 C 1.0473(9) -0.0878(4) 0.0322(4) 0.103(5) Uani 1 1 d . U . . .
H37A H 1.0668 -0.0812 0.0582 0.124 Uiso 1 1 calc R U . . .
H37B H 1.0618 -0.0731 0.0128 0.124 Uiso 1 1 calc R U . . .
C38 C 1.0561(10) -0.1263(4) 0.0245(6) 0.128(6) Uani 1 1 d . U . . .
H38A H 1.0329 -0.1321 -0.0006 0.154 Uiso 1 1 calc R U . E 10
H38B H 1.0957 -0.1294 0.0215 0.154 Uiso 1 1 calc R U . E 10
C41 C 0.9025(6) 0.0451(3) 0.0571(3) 0.064(3) Uani 1 1 d . . . . .
C42 C 0.9162(7) 0.0100(3) 0.0477(3) 0.073(4) Uani 1 1 d . . . . .
C43 C 0.8844(7) -0.0208(3) 0.0394(3) 0.079(4) Uani 1 1 d . . . . .
H43 H 0.8449 -0.0205 0.0383 0.094 Uiso 1 1 calc DR U . . .
C44 C 0.9111(8) -0.0504(3) 0.0329(3) 0.076(4) Uani 1 1 d . . . . .
C45 C 0.8237(7) -0.0824(4) 0.0231(4) 0.084(4) Uani 1 1 d . U . . .
H45A H 0.8056 -0.0663 0.0028 0.100 Uiso 1 1 calc R U . . .
H45B H 0.8131 -0.0754 0.0481 0.100 Uiso 1 1 calc R U . . .
C46 C 0.8064(8) -0.1195(3) 0.0135(4) 0.098(5) Uani 1 1 d . U . . .
H46A H 0.8220 -0.1350 0.0352 0.118 Uiso 1 1 calc R U . . .
H46B H 0.8213 -0.1271 -0.0097 0.118 Uiso 1 1 calc R U . . .
C47 C 0.7433(9) -0.1223(4) 0.0063(5) 0.124(6) Uani 1 1 d . U . . .
H47A H 0.7284 -0.1068 -0.0155 0.149 Uiso 1 1 calc R U . . .
H47B H 0.7290 -0.1137 0.0294 0.149 Uiso 1 1 calc R U . . .
C48 C 0.7190(10) -0.1613(5) -0.0034(6) 0.164(9) Uani 1 1 d . U . . .
H48A H 0.6780 -0.1606 -0.0077 0.246 Uiso 1 1 calc R U . . .
H48B H 0.7319 -0.1700 -0.0267 0.246 Uiso 1 1 calc R U . . .
H48C H 0.7325 -0.1769 0.0183 0.246 Uiso 1 1 calc R U . . .
C49 C 0.8352(6) 0.0894(4) 0.0588(3) 0.065(3) Uani 1 1 d . . . . .
C50 C 0.7751(7) 0.1003(3) 0.0541(3) 0.073(4) Uani 1 1 d . . . . .
C51 C 0.7264(7) 0.0817(4) 0.0485(5) 0.104(5) Uani 1 1 d . . . . .
H51 H 0.7254 0.0572 0.0439 0.125 Uiso 1 1 calc R U . . .
C52 C 0.6795(8) 0.1006(5) 0.0501(7) 0.143(8) Uani 1 1 d . . . . .
C53 C 0.6233(9) 0.0506(5) 0.0471(11) 0.269(14) Uani 1 1 d D U . . .
H53A H 0.6460 0.0407 0.0706 0.322 Uiso 1 1 calc R U . . .
H53B H 0.6372 0.0411 0.0242 0.322 Uiso 1 1 calc R U . . .
C54 C 0.5559(12) 0.0413(6) 0.0454(12) 0.329(15) Uani 1 1 d D U . . .
H54A H 0.5391 0.0557 0.0640 0.394 Uiso 1 1 calc DR U . . .
H54B H 0.5345 0.0448 0.0192 0.394 Uiso 1 1 calc R U . . .
C55 C 0.5586(11) 0.0015(6) 0.0572(13) 0.356(17) Uani 1 1 d D U . . .
H55A H 0.5781 -0.0123 0.0396 0.428 Uiso 1 1 calc DR U . . .
H55B H 0.5788 -0.0015 0.0839 0.428 Uiso 1 1 calc R U . . .
C56 C 0.4965(13) -0.0109(9) 0.0542(14) 0.41(3) Uani 1 1 d D U . . .
H56A H 0.4957 -0.0357 0.0613 0.615 Uiso 1 1 calc R U . . .
H56B H 0.4777 0.0029 0.0718 0.615 Uiso 1 1 calc R U . . .
H56C H 0.4771 -0.0078 0.0277 0.615 Uiso 1 1 calc R U . . .
C57 C 0.8373(6) 0.1475(3) 0.0638(3) 0.064(3) Uani 1 1 d . . . . .
C58 C 0.7783(6) 0.1373(4) 0.0574(3) 0.072(4) Uani 1 1 d . . . . .
C59 C 0.7253(7) 0.1554(4) 0.0555(4) 0.091(5) Uani 1 1 d . . . . .
H59 H 0.7255 0.1801 0.0582 0.109 Uiso 1 1 calc DR U . . .
C60 C 0.6750(9) 0.1383(4) 0.0499(6) 0.114(6) Uani 1 1 d . . . . .
C61 C 0.6255(6) 0.1902(4) 0.0512(5) 0.110(5) Uani 1 1 d . U . . .
H61A H 0.6446 0.2001 0.0307 0.132 Uiso 1 1 calc R U . . .
H61B H 0.6447 0.1988 0.0765 0.132 Uiso 1 1 calc R U . . .
C62 C 0.5616(7) 0.2010(5) 0.0444(5) 0.125(6) Uani 1 1 d . U . . .
H62A H 0.5427 0.1914 0.0195 0.150 Uiso 1 1 calc R U . . .
H62B H 0.5433 0.1911 0.0652 0.150 Uiso 1 1 calc R U . . .
C63 C 0.5561(9) 0.2395(5) 0.0441(6) 0.150(7) Uani 1 1 d . U . . .
H63A H 0.5705 0.2490 0.0214 0.179 Uiso 1 1 calc R U . . .
H63B H 0.5792 0.2492 0.0676 0.179 Uiso 1 1 calc R U . . .
C64 C 0.4935(11) 0.2516(9) 0.0426(7) 0.243(15) Uani 1 1 d . U . . .
H64A H 0.4917 0.2772 0.0424 0.364 Uiso 1 1 calc R U . . .
H64B H 0.4705 0.2424 0.0191 0.364 Uiso 1 1 calc R U . . .
H64C H 0.4793 0.2426 0.0653 0.364 Uiso 1 1 calc R U . . .
C65 C 0.9697(5) 0.1912(3) 0.1591(3) 0.052(3) Uani 1 1 d . . . . .
C66 C 1.0064(6) 0.2203(3) 0.1593(3) 0.062(3) Uani 1 1 d . . . . .
C67 C 1.0002(6) 0.2572(3) 0.1579(3) 0.059(3) Uani 1 1 d . . . . .
H67 H 0.9647 0.2673 0.1589 0.071 Uiso 1 1 calc R U . . .
C68 C 1.0443(5) 0.2779(3) 0.1552(3) 0.060(3) Uani 1 1 d . . . . .
C69 C 0.9917(9) 0.3289(5) 0.1562(7) 0.162(5) Uani 1 1 d . . . . .
H69A H 0.9795 0.3231 0.1810 0.194 Uiso 1 1 calc R U . . .
H69B H 0.9629 0.3205 0.1349 0.194 Uiso 1 1 calc R U . . .
C70 C 0.9994(9) 0.3693(5) 0.1529(7) 0.162(5) Uani 1 1 d . . . . .
H70A H 1.0100 0.3749 0.1276 0.194 Uiso 1 1 calc R U . . .
H70B H 0.9637 0.3812 0.1546 0.194 Uiso 1 1 calc R U . . .
C71 C 1.0418(10) 0.3814(5) 0.1829(6) 0.162(5) Uani 1 1 d D U . . .
H71A H 1.0493 0.4064 0.1788 0.194 Uiso 1 1 calc R U . . .
H71B H 1.0769 0.3682 0.1822 0.194 Uiso 1 1 calc R U . . .
C72 C 1.0238(9) 0.3766(5) 0.2235(6) 0.162(5) Uani 1 1 d D U . . .
H72A H 1.0537 0.3851 0.2436 0.242 Uiso 1 1 calc R U . . .
H72B H 0.9895 0.3899 0.2244 0.242 Uiso 1 1 calc R U . . .
H72C H 1.0170 0.3517 0.2278 0.242 Uiso 1 1 calc R U . . .
C73 C 1.0536(5) 0.1691(3) 0.1609(3) 0.054(3) Uani 1 1 d . . . . .
C74 C 1.0602(5) 0.2065(3) 0.1585(3) 0.055(3) Uani 1 1 d . . . . .
C75 C 1.1047(5) 0.2283(3) 0.1561(3) 0.062(3) Uani 1 1 d . . . . .
H75 H 1.1405 0.2185 0.1553 0.075 Uiso 1 1 calc R U . . .
C76 C 1.0987(6) 0.2628(3) 0.1550(3) 0.066(3) Uani 1 1 d . . . . .
C77 C 1.1926(6) 0.2740(4) 0.1486(6) 0.110(5) Uani 1 1 d . U . . .
H77A H 1.1908 0.2587 0.1258 0.131 Uiso 1 1 calc R U . . .
H77B H 1.2074 0.2602 0.1719 0.131 Uiso 1 1 calc R U . . .
C78 C 1.2317(9) 0.3051(5) 0.1451(8) 0.162(8) Uani 1 1 d . U . . .
H78A H 1.2370 0.3173 0.1702 0.195 Uiso 1 1 calc R U . G 14
H78B H 1.2684 0.2950 0.1423 0.195 Uiso 1 1 calc R U . G 14
C81 C 1.0914(5) 0.1124(3) 0.1640(3) 0.057(3) Uani 1 1 d . . . . .
C82 C 1.1378(5) 0.0888(3) 0.1706(3) 0.056(3) Uani 1 1 d . . . . .
C83 C 1.1942(5) 0.0964(3) 0.1792(3) 0.065(3) Uani 1 1 d . . . . .
H83 H 1.2072 0.1199 0.1808 0.078 Uiso 1 1 calc R U . . .
C84 C 1.2305(6) 0.0690(3) 0.1853(4) 0.069(3) Uani 1 1 d . . . . .
C85 C 1.3087(7) 0.1034(4) 0.2003(6) 0.120(6) Uani 1 1 d . U . . .
H85A H 1.2891 0.1176 0.2175 0.144 Uiso 1 1 calc R U . . .
H85B H 1.3047 0.1150 0.1748 0.144 Uiso 1 1 calc R U . . .
C86 C 1.3726(9) 0.0989(6) 0.2182(8) 0.163(8) Uani 1 1 d . U . . .
H86A H 1.3907 0.1222 0.2204 0.195 Uiso 1 1 calc R U . . .
H86B H 1.3754 0.0891 0.2445 0.195 Uiso 1 1 calc R U . . .
C87 C 1.4018(13) 0.0768(8) 0.1959(9) 0.218(11) Uani 1 1 d D U . . .
H87A H 1.3827 0.0539 0.1910 0.262 Uiso 1 1 calc R U . . .
H87B H 1.4408 0.0729 0.2088 0.262 Uiso 1 1 calc R U . . .
C88 C 1.4000(17) 0.0980(9) 0.1578(10) 0.300(18) Uani 1 1 d D U . . .
H88A H 1.4194 0.0849 0.1400 0.450 Uiso 1 1 calc R U . . .
H88B H 1.3609 0.1018 0.1459 0.450 Uiso 1 1 calc R U . . .
H88C H 1.4185 0.1206 0.1636 0.450 Uiso 1 1 calc R U . . .
C89 C 1.0548(6) 0.0595(3) 0.1597(3) 0.060(3) Uani 1 1 d . . . . .
C90 C 1.1175(6) 0.0550(3) 0.1680(3) 0.065(3) Uani 1 1 d . . . . .
C91 C 1.1541(6) 0.0268(3) 0.1731(3) 0.071(4) Uani 1 1 d . . . . .
H91 H 1.1404 0.0035 0.1708 0.085 Uiso 1 1 calc R U . . .
C92 C 1.2096(6) 0.0331(3) 0.1814(3) 0.067(3) Uani 1 1 d . . . . .
C93 C 1.2311(6) -0.0280(3) 0.1843(4) 0.088(4) Uani 1 1 d . U . . .
H93A H 1.2138 -0.0324 0.1572 0.105 Uiso 1 1 calc R U . . .
H93B H 1.2034 -0.0335 0.2012 0.105 Uiso 1 1 calc R U . . .
C94 C 1.2840(7) -0.0500(4) 0.1953(5) 0.108(5) Uani 1 1 d . U . . .
H94A H 1.2980 -0.0468 0.2231 0.130 Uiso 1 1 calc R U . . .
H94B H 1.2740 -0.0749 0.1910 0.130 Uiso 1 1 calc R U . . .
C95 C 1.3285(9) -0.0416(5) 0.1740(7) 0.150(7) Uani 1 1 d . U . . .
H95A H 1.3366 -0.0162 0.1762 0.180 Uiso 1 1 calc R U . . .
H95B H 1.3164 -0.0472 0.1464 0.180 Uiso 1 1 calc R U . . .
C96 C 1.3834(9) -0.0628(5) 0.1899(8) 0.194(11) Uani 1 1 d . U . . .
H96A H 1.4129 -0.0566 0.1751 0.292 Uiso 1 1 calc R U . . .
H96B H 1.3957 -0.0570 0.2172 0.292 Uiso 1 1 calc R U . . .
H96C H 1.3756 -0.0879 0.1874 0.292 Uiso 1 1 calc R U . . .
C97 C 0.9645(6) 0.0359(3) 0.1526(3) 0.061(3) Uani 1 1 d . . . . .
C98 C 0.9268(6) 0.0079(3) 0.1453(3) 0.068(3) Uani 1 1 d . . . . .
C99 C 0.9306(6) -0.0278(3) 0.1394(3) 0.068(4) Uani 1 1 d . . . . .
H99 H 0.9662 -0.0387 0.1420 0.081 Uiso 1 1 calc R U . . .
C100 C 0.8832(7) -0.0472(3) 0.1300(4) 0.075(4) Uani 1 1 d . . . . .
C101 C 0.9368(7) -0.0996(4) 0.1261(6) 0.115(6) Uani 1 1 d . U . . .
H10G H 0.9573 -0.0973 0.1528 0.138 Uiso 1 1 calc R U . . .
H10H H 0.9591 -0.0883 0.1083 0.138 Uiso 1 1 calc R U . . .
C102 C 0.9266(11) -0.1378(5) 0.1157(7) 0.170(8) Uani 1 1 d D U . . .
H10I H 0.8941 -0.1463 0.1268 0.204 Uiso 1 1 calc R U . A 1
H10J H 0.9174 -0.1401 0.0873 0.204 Uiso 1 1 calc R U . A 1
C105 C 0.8796(5) 0.0599(3) 0.1486(3) 0.061(3) Uani 1 1 d . . . . .
C106 C 0.8714(6) 0.0222(3) 0.1423(3) 0.065(3) Uani 1 1 d . . . . .
C107 C 0.8229(6) 0.0027(3) 0.1333(3) 0.067(3) Uani 1 1 d . . . . .
H107 H 0.7870 0.0132 0.1313 0.081 Uiso 1 1 calc R U . . .
C108 C 0.8290(7) -0.0332(3) 0.1270(3) 0.073(4) Uani 1 1 d . . . . .
C109 C 0.7306(7) -0.0414(4) 0.1144(5) 0.094(5) Uani 1 1 d . U . . .
H10E H 0.7252 -0.0218 0.0958 0.113 Uiso 1 1 calc R U . . .
H10F H 0.7250 -0.0324 0.1399 0.113 Uiso 1 1 calc DR U . . .
C110 C 0.6897(10) -0.0691(5) 0.1018(6) 0.135(7) Uani 1 1 d . U . . .
H11E H 0.6517 -0.0587 0.0974 0.162 Uiso 1 1 calc R U . C 6
H11F H 0.6970 -0.0787 0.0770 0.162 Uiso 1 1 calc R U . C 6
C113 C 0.8438(5) 0.1157(3) 0.1524(3) 0.056(3) Uani 1 1 d . . . . .
C114 C 0.7982(5) 0.1398(3) 0.1544(3) 0.055(3) Uani 1 1 d . . . . .
C115 C 0.7422(6) 0.1339(4) 0.1534(4) 0.073(4) Uani 1 1 d . . . . .
H115 H 0.7275 0.1108 0.1530 0.087 Uiso 1 1 calc R U . . .
C116 C 0.7078(5) 0.1630(4) 0.1532(4) 0.082(4) Uani 1 1 d . . . . .
C117 C 0.6246(8) 0.1276(5) 0.1484(8) 0.163(8) Uani 1 1 d . U . . .
H10A H 0.6378 0.1132 0.1715 0.196 Uiso 1 1 calc R U . . .
H10B H 0.6322 0.1149 0.1252 0.196 Uiso 1 1 calc R U . . .
C118 C 0.5574(9) 0.1366(6) 0.1450(10) 0.231(11) Uani 1 1 d D U . . .
H11A H 0.5447 0.1301 0.1694 0.277 Uiso 1 1 calc R U . . .
H11B H 0.5517 0.1620 0.1411 0.277 Uiso 1 1 calc R U . . .
C119 C 0.5199(19) 0.1153(9) 0.1090(13) 0.340(17) Uani 1 1 d D U . . .
H12A H 0.4866 0.1290 0.0975 0.409 Uiso 1 1 calc R U . . .
H12B H 0.5423 0.1096 0.0887 0.409 Uiso 1 1 calc R U . . .
C120 C 0.503(2) 0.0820(9) 0.1292(13) 0.53(3) Uani 1 1 d D U . . .
H12N H 0.4801 0.0670 0.1103 0.790 Uiso 1 1 calc DR U . . .
H12O H 0.5369 0.0693 0.1407 0.790 Uiso 1 1 calc R U . . .
H12P H 0.4816 0.0885 0.1495 0.790 Uiso 1 1 calc R U . . .
C121 C 0.8797(6) 0.1685(3) 0.1562(3) 0.059(3) Uani 1 1 d . . . . .
C122 C 0.8195(5) 0.1720(3) 0.1548(3) 0.059(3) Uani 1 1 d . . . . .
C123 C 0.7852(6) 0.2019(3) 0.1548(3) 0.071(4) Uani 1 1 d . . . . .
H123 H 0.8010 0.2247 0.1562 0.085 Uiso 1 1 calc R U . . .
C124 C 0.7299(6) 0.1975(4) 0.1528(4) 0.076(4) Uani 1 1 d . . . . .
C125 C 0.7104(6) 0.2576(4) 0.1502(5) 0.101(5) Uani 1 1 d . U . . .
H12J H 0.7340 0.2603 0.1298 0.122 Uiso 1 1 calc R U . . .
H12K H 0.7335 0.2633 0.1753 0.122 Uiso 1 1 calc R U . . .
C126 C 0.6592(9) 0.2827(5) 0.1421(6) 0.144(7) Uani 1 1 d . U . . .
H12L H 0.6734 0.3070 0.1452 0.173 Uiso 1 1 calc R U . . .
H12M H 0.6419 0.2798 0.1147 0.173 Uiso 1 1 calc R U . . .
C127 C 0.6166(12) 0.2788(8) 0.1648(8) 0.215(11) Uani 1 1 d . U . . .
H12E H 0.6337 0.2817 0.1922 0.258 Uiso 1 1 calc R U . . .
H12F H 0.6021 0.2546 0.1616 0.258 Uiso 1 1 calc R U . . .
C128 C 0.5707(16) 0.3021(10) 0.1569(11) 0.35(2) Uani 1 1 d . U . . .
H12G H 0.5439 0.2970 0.1743 0.525 Uiso 1 1 calc R U . . .
H12H H 0.5841 0.3262 0.1609 0.525 Uiso 1 1 calc R U . . .
H12I H 0.5523 0.2990 0.1301 0.525 Uiso 1 1 calc R U . . .
C129 C 0.9522(5) 0.1862(3) 0.2486(3) 0.050(3) Uani 1 1 d . . . . .
C130 C 0.8989(5) 0.2041(3) 0.2489(3) 0.055(3) Uani 1 1 d . . . . .
C131 C 0.8863(5) 0.2387(3) 0.2498(3) 0.051(3) Uani 1 1 d . . . . .
H131 H 0.9146 0.2559 0.2499 0.062 Uiso 1 1 calc R U . . .
C132 C 0.8310(6) 0.2484(3) 0.2506(4) 0.070(3) Uani 1 1 d . U . . .
C133 C 0.8501(8) 0.3093(4) 0.2540(5) 0.128(3) Uani 1 1 d D . . . .
H13N H 0.8847 0.3026 0.2715 0.153 Uiso 1 1 calc R U . . .
H13O H 0.8340 0.3300 0.2652 0.153 Uiso 1 1 calc R U . . .
C134 C 0.8648(8) 0.3192(4) 0.2157(5) 0.128(3) Uani 1 1 d D . . . .
H13P H 0.8759 0.2985 0.2017 0.153 Uiso 1 1 calc R U . . .
H13Q H 0.8951 0.3368 0.2184 0.153 Uiso 1 1 calc R U . . .
C135 C 0.8033(8) 0.3359(4) 0.1941(5) 0.128(3) Uani 1 1 d D U . . .
H13G H 0.7715 0.3199 0.1953 0.153 Uiso 1 1 calc R U . . .
H13H H 0.7956 0.3591 0.2044 0.153 Uiso 1 1 calc R U . . .
C136 C 0.8188(8) 0.3380(4) 0.1533(5) 0.128(3) Uani 1 1 d D U . . .
H13I H 0.7871 0.3476 0.1354 0.192 Uiso 1 1 calc R U . . .
H13J H 0.8514 0.3533 0.1538 0.192 Uiso 1 1 calc R U . . .
H13K H 0.8277 0.3146 0.1448 0.192 Uiso 1 1 calc R U . . .
C137 C 0.8854(5) 0.1445(3) 0.2462(3) 0.049(3) Uani 1 1 d . . . . .
C138 C 0.8583(5) 0.1777(3) 0.2486(3) 0.057(3) Uani 1 1 d . . . . .
C139 C 0.8027(5) 0.1863(3) 0.2494(3) 0.062(3) Uani 1 1 d . . . . .
H139 H 0.7747 0.1689 0.2490 0.074 Uiso 1 1 calc R U . . .
C140 C 0.7901(5) 0.2213(3) 0.2508(4) 0.069(3) Uani 1 1 d . . . . .
C141 C 0.6936(5) 0.2092(4) 0.2541(5) 0.085(4) Uani 1 1 d . U . . .
H14C H 0.7036 0.1940 0.2770 0.102 Uiso 1 1 calc R U . . .
H14D H 0.6886 0.1942 0.2308 0.102 Uiso 1 1 calc R U . . .
C142 C 0.6412(7) 0.2280(5) 0.2565(7) 0.137(6) Uani 1 1 d D U . . .
H14G H 0.6334 0.2443 0.2344 0.164 Uiso 1 1 calc R U . B 3
H14H H 0.6465 0.2421 0.2804 0.164 Uiso 1 1 calc R U . B 3
C145 C 0.8865(5) 0.0840(3) 0.2420(3) 0.048(3) Uani 1 1 d . . . . .
C146 C 0.8571(5) 0.0515(3) 0.2362(3) 0.059(3) Uani 1 1 d . . . . .
C147 C 0.7989(5) 0.0439(3) 0.2274(3) 0.061(3) Uani 1 1 d . . . . .
H147 H 0.7716 0.0620 0.2255 0.073 Uiso 1 1 calc R U . . .
C148 C 0.7837(7) 0.0092(4) 0.2215(4) 0.083(4) Uani 1 1 d . . . . .
C149 C 0.6877(7) 0.0234(4) 0.2096(6) 0.120(6) Uani 1 1 d . U . . .
H14E H 0.6912 0.0410 0.1895 0.144 Uiso 1 1 calc R U . . .
H14F H 0.6894 0.0354 0.2347 0.144 Uiso 1 1 calc R U . . .
C150 C 0.6323(8) 0.0024(5) 0.1993(7) 0.173(9) Uani 1 1 d D U . . .
H15C H 0.6289 -0.0062 0.1724 0.208 Uiso 1 1 calc R U . . .
H15D H 0.6334 -0.0181 0.2165 0.208 Uiso 1 1 calc R U . . .
C151 C 0.5826(10) 0.0240(7) 0.2030(11) 0.268(13) Uani 1 1 d D U . . .
H15E H 0.5755 0.0415 0.1820 0.321 Uiso 1 1 calc R U . . .
H15F H 0.5877 0.0362 0.2281 0.321 Uiso 1 1 calc R U . . .
C152 C 0.5325(11) -0.0033(9) 0.1998(12) 0.36(2) Uani 1 1 d . U . . .
H15K H 0.4977 0.0091 0.2020 0.534 Uiso 1 1 calc R U . . .
H15L H 0.5283 -0.0152 0.1748 0.534 Uiso 1 1 calc R U . . .
H15M H 0.5405 -0.0206 0.2206 0.534 Uiso 1 1 calc R U . . .
C153 C 0.9494(6) 0.0431(3) 0.2459(3) 0.061(3) Uani 1 1 d . . . . .
C154 C 0.8966(6) 0.0251(3) 0.2387(3) 0.059(3) Uani 1 1 d . . . . .
C155 C 0.8810(6) -0.0102(3) 0.2334(3) 0.063(3) Uani 1 1 d . . . . .
H155 H 0.9082 -0.0283 0.2354 0.076 Uiso 1 1 calc R U . . .
C156 C 0.8252(6) -0.0172(3) 0.2251(3) 0.067(3) Uani 1 1 d . . . . .
C157 C 0.8441(7) -0.0780(3) 0.2207(4) 0.089(4) Uani 1 1 d . U . . .
H15G H 0.8659 -0.0788 0.2471 0.107 Uiso 1 1 calc R U . . .
H15H H 0.8705 -0.0735 0.2024 0.107 Uiso 1 1 calc R U . . .
C158 C 0.8154(9) -0.1121(4) 0.2114(5) 0.123(6) Uani 1 1 d D U . . .
H15I H 0.8119 -0.1168 0.1834 0.147 Uiso 1 1 calc R U . F 12
H15J H 0.7772 -0.1111 0.2181 0.147 Uiso 1 1 calc R U . F 12
N1 N 0.9525(4) 0.1681(2) 0.0715(2) 0.058(2) Uani 1 1 d . . . . .
N2 N 1.0509(5) 0.1779(2) 0.0712(2) 0.065(3) Uani 1 1 d . . . . .
N3 N 1.0318(4) 0.1162(3) 0.0712(3) 0.064(3) Uani 1 1 d . . . . .
N4 N 1.0452(6) 0.0534(3) 0.0657(2) 0.072(3) Uani 1 1 d D . . . .
N5 N 0.9496(5) 0.0649(2) 0.0668(3) 0.063(3) Uani 1 1 d . . . . .
N6 N 0.8502(5) 0.0559(3) 0.0536(3) 0.072(3) Uani 1 1 d D . . . .
N7 N 0.8688(4) 0.1184(3) 0.0664(2) 0.062(3) Uani 1 1 d . . . . .
N8 N 0.8526(5) 0.1803(3) 0.0645(3) 0.062(3) Uani 1 1 d D . . . .
N9 N 0.9976(4) 0.1606(2) 0.1600(2) 0.053(2) Uani 1 1 d . . . . .
N10 N 1.0966(4) 0.1468(2) 0.1634(2) 0.056(2) Uani 1 1 d . . . . .
N11 N 1.0409(4) 0.0936(2) 0.1578(2) 0.053(2) Uani 1 1 d . . . . .
N12 N 1.0194(5) 0.0319(2) 0.1561(2) 0.056(2) Uani 1 1 d . . . . .
N13 N 0.9365(4) 0.0677(2) 0.1537(2) 0.052(2) Uani 1 1 d . . . . .
N14 N 0.8368(4) 0.0814(3) 0.1483(3) 0.057(2) Uani 1 1 d . . . . .
N15 N 0.8928(4) 0.1341(2) 0.1532(2) 0.052(2) Uani 1 1 d . . . . .
N16 N 0.9155(4) 0.1960(2) 0.1582(2) 0.050(2) Uani 1 1 d . . . . .
N17 N 0.9435(4) 0.0790(2) 0.2478(2) 0.050(2) Uani 1 1 d . . . . .
N18 N 0.8602(4) 0.1144(2) 0.2426(2) 0.054(2) Uani 1 1 d . . . . .
N19 N 0.9439(4) 0.1502(2) 0.2474(2) 0.053(2) Uani 1 1 d . . . . .
N20 N 1.0000 0.2027(3) 0.2500 0.051(3) Uani 1 2 d S T P . .
N21 N 1.0000 0.0254(3) 0.2500 0.058(4) Uani 1 2 d S T P . .
O1 O 0.9028(5) 0.3207(2) 0.0583(3) 0.110(4) Uani 1 1 d . U . . .
O2 O 1.0064(4) 0.3183(2) 0.0556(3) 0.082(3) Uani 1 1 d . . . . .
O3 O 1.2759(4) 0.1459(3) 0.1044(3) 0.110(4) Uani 1 1 d . . . . .
O4 O 1.2749(4) 0.0810(3) 0.0962(3) 0.100(3) Uani 1 1 d . . . . .
O5 O 0.9900(6) -0.0837(3) 0.0295(3) 0.099(3) Uani 1 1 d . . . . .
O6 O 0.8840(5) -0.0817(2) 0.0254(2) 0.090(3) Uani 1 1 d . . . . .
O7 O 0.6258(6) 0.0870(3) 0.0475(6) 0.208(9) Uani 1 1 d . U . . .
O8 O 0.6263(5) 0.1540(3) 0.0500(4) 0.136(5) Uani 1 1 d . . . . .
O9 O 1.0437(4) 0.31301(19) 0.1542(2) 0.074(2) Uani 1 1 d . . . . .
O10 O 1.1391(4) 0.2864(2) 0.1513(3) 0.078(3) Uani 1 1 d . . . . .
O11 O 1.2870(4) 0.0704(3) 0.1966(3) 0.091(3) Uani 1 1 d . . . . .
O12 O 1.2492(4) 0.0077(2) 0.1892(3) 0.083(3) Uani 1 1 d . . . . .
O13 O 0.8823(5) -0.0833(2) 0.1227(3) 0.092(3) Uani 1 1 d . . . . .
O14 O 0.7849(5) -0.0547(2) 0.1169(3) 0.091(3) Uani 1 1 d . . . . .
O15 O 0.6510(4) 0.1612(3) 0.1513(4) 0.120(4) Uani 1 1 d . . . . .
O16 O 0.6905(4) 0.2232(2) 0.1505(3) 0.088(3) Uani 1 1 d . . . . .
O17 O 0.8037(4) -0.0504(2) 0.2180(3) 0.087(3) Uani 1 1 d . . . . .
O18 O 0.7305(4) -0.0020(2) 0.2116(3) 0.084(3) Uani 1 1 d . . . . .
O19 O 0.7370(4) 0.2337(3) 0.2525(3) 0.101(3) Uani 1 1 d . . . . .
O20 O 0.8107(5) 0.2810(3) 0.2516(4) 0.128(3) Uani 1 1 d . U . . .
O200 O 1.1345(4) 0.2277(2) 0.0554(3) 0.086(3) Uiso 1 1 d . . . . .
H200 H 1.1149 0.2130 0.0649 0.129 Uiso 1 1 calc R U . . .
C200 C 1.1363(7) 0.2190(4) 0.0166(4) 0.103(5) Uiso 1 1 d . . . . .
H20A H 1.0984 0.2197 0.0009 0.124 Uiso 1 1 calc R U . . .
H20B H 1.1522 0.1953 0.0147 0.124 Uiso 1 1 calc R U . . .
C201 C 1.1733(9) 0.2461(5) 0.0035(6) 0.153(7) Uiso 1 1 d . . . . .
H20C H 1.1768 0.2418 -0.0235 0.230 Uiso 1 1 calc R U . . .
H20D H 1.1571 0.2693 0.0058 0.230 Uiso 1 1 calc R U . . .
H20E H 1.2105 0.2450 0.0195 0.230 Uiso 1 1 calc R U . . .
O210 O 1.0654(7) -0.0381(4) 0.1701(5) 0.192(6) Uiso 1 1 d D . . . .
H210 H 1.0525 -0.0178 0.1656 0.288 Uiso 1 1 calc DR U . . .
C210 C 1.0782(12) -0.0516(6) 0.1379(8) 0.210(12) Uiso 1 1 d D . . . .
H21C H 1.1063 -0.0372 0.1276 0.252 Uiso 1 1 calc R U . . .
H21D H 1.0445 -0.0541 0.1178 0.252 Uiso 1 1 calc R U . . .
C211 C 1.1042(9) -0.0903(4) 0.1526(6) 0.154(8) Uiso 1 1 d D . . . .
H21E H 1.1153 -0.1029 0.1308 0.231 Uiso 1 1 calc R U . . .
H21F H 1.1369 -0.0871 0.1727 0.231 Uiso 1 1 calc R U . . .
H21G H 1.0757 -0.1039 0.1630 0.231 Uiso 1 1 calc R U . . .
O220 O 0.7816(10) 0.2393(8) 0.0620(7) 0.141(13) Uiso 0.395(16) 1 d D . P . .
H220 H 0.7942(9) 0.2214(6) 0.0650(7) 0.211 Uiso 0.395(16) 1 calc DR U P . .
C220 C 0.7541(18) 0.2420(11) 0.0251(12) 0.129(17) Uiso 0.395(16) 1 d D . P . .
H22E H 0.7489 0.2671 0.0183 0.155 Uiso 0.395(16) 1 calc R U P . .
H22F H 0.7165 0.2313 0.0234 0.155 Uiso 0.395(16) 1 calc R U P . .
C221 C 0.7860(19) 0.2239(13) -0.0042(7) 0.16(2) Uiso 0.395(16) 1 d D . P . .
H22G H 0.7647 0.2265 -0.0303 0.243 Uiso 0.395(16) 1 calc R U P . .
H22H H 0.8229 0.2348 -0.0030 0.243 Uiso 0.395(16) 1 calc DR U P . .
H22I H 0.7906 0.1990 0.0021 0.243 Uiso 0.395(16) 1 calc R U P . .
O230 O 1.0017(9) -0.0514(5) 0.2336(5) 0.069(9) Uiso 0.365(18) 1 d . . P . .
H2C H 1.0297 -0.0522 0.2147 0.104 Uiso 0.365(18) 1 d DR U P . .
H2D H 1.0005 -0.0259 0.2399 0.104 Uiso 0.365(18) 1 d R U P . .
O240 O 0.7753(14) 0.0326(6) -0.0133(7) 0.41(3) Uiso 0.81(2) 1 d D . P . .
H240 H 0.8017 0.0272 0.0044 0.609 Uiso 0.81(2) 1 calc DR U P . .
C240 C 0.7960(15) 0.0361(9) -0.0489(10) 0.217(17) Uiso 0.81(2) 1 d D . P . .
H24D H 0.7723 0.0229 -0.0697 0.261 Uiso 0.81(2) 1 calc R U P . .
H24E H 0.8349 0.0273 -0.0464 0.261 Uiso 0.81(2) 1 calc R U P . .
C241 C 0.794(2) 0.0762(16) -0.0579(16) 0.38(4) Uiso 0.81(2) 1 d . . P . .
H24F H 0.8076 0.0805 -0.0822 0.570 Uiso 0.81(2) 1 calc R U P . .
H24G H 0.7551 0.0845 -0.0601 0.570 Uiso 0.81(2) 1 calc R U P . .
H24H H 0.8174 0.0888 -0.0369 0.570 Uiso 0.81(2) 1 calc R U P . .
O250 O 1.1306(6) -0.0073(3) 0.0792(5) 0.120(8) Uiso 0.70(3) 1 d D . P . .
H2E H 1.1105 0.0155 0.0711 0.181 Uiso 0.70(3) 1 d DR U P . .
H2F H 1.1499 -0.0137 0.0583 0.181 Uiso 0.70(3) 1 d R U P . .

loop_
_atom_site_aniso_label
_atom_site_aniso_U_11
_atom_site_aniso_U_22
_atom_site_aniso_U_33
_atom_site_aniso_U_23
_atom_site_aniso_U_13
_atom_site_aniso_U_12
C1A 0.22(3) 0.072(18) 0.24(3) -0.07(2) 0.03(3) 0.05(2)
C2A 0.26(5) 0.08(2) 0.34(5) 0.01(3) 0.04(4) 0.01(3)
C1B 0.13(3) 0.15(3) 0.28(4) -0.07(3) 0.07(3) 0.02(3)
C2B 0.10(3) 0.051(18) 0.28(4) -0.05(2) 0.07(3) -0.040(19)
C4A 0.066(18) 0.17(3) 0.30(3) 0.06(2) 0.09(2) 0.058(18)
C5A 0.15(4) 0.32(6) 0.47(7) 0.01(5) 0.13(5) 0.03(4)
C4B 0.12(3) 0.16(3) 0.19(3) -0.03(2) 0.07(2) 0.02(2)
C5B 0.10(3) 0.14(3) 0.27(5) -0.09(3) 0.04(3) -0.02(3)
C6A 0.14(2) 0.094(18) 0.13(2) -0.017(17) 0.008(19) -0.044(17)
C7A 0.17(3) 0.17(3) 0.14(3) 0.03(2) 0.04(2) -0.08(2)
C6B 0.19(4) 0.11(3) 0.21(4) -0.06(3) 0.01(3) -0.03(3)
C7B 0.29(8) 0.27(7) 0.44(8) 0.00(7) 0.03(7) 0.02(7)
C22A 0.083(18) 0.100(19) 0.24(3) -0.03(2) -0.03(2) 0.019(16)
C23A 0.098(18) 0.097(19) 0.26(3) 0.00(2) -0.01(2) 0.003(17)
C24A 0.08(2) 0.12(3) 0.31(4) 0.09(3) -0.01(3) 0.05(2)
C22B 0.087(17) 0.090(17) 0.22(3) -0.016(19) -0.038(19) 0.020(15)
C23B 0.10(2) 0.115(19) 0.25(3) 0.01(2) 0.01(2) 0.009(16)
C24B 0.14(2) 0.15(2) 0.28(3) 0.01(2) -0.01(2) -0.008(17)
C39A 0.17(3) 0.047(17) 0.18(3) -0.036(18) 0.06(2) -0.007(19)
C40A 0.32(6) 0.20(5) 0.16(4) -0.08(3) 0.02(4) 0.00(4)
C39B 0.20(3) 0.067(19) 0.17(3) 0.019(19) 0.03(3) 0.02(2)
C40B 0.38(6) 0.036(17) 0.20(4) 0.02(2) 0.00(4) -0.01(3)
C8A 0.22(3) 0.10(2) 0.23(3) -0.01(2) -0.04(3) -0.02(2)
C9A 0.34(6) 0.24(5) 0.34(6) 0.11(5) 0.02(5) -0.11(4)
C8B 0.14(3) 0.10(2) 0.11(2) 0.005(18) 0.012(17) -0.07(2)
C9B 0.18(4) 0.14(3) 0.20(4) -0.01(3) 0.12(4) -0.02(3)
C79A 0.15(2) 0.12(2) 0.28(3) 0.00(2) 0.05(3) 0.02(2)
C80A 0.13(3) 0.19(3) 0.33(4) -0.03(3) 0.10(3) 0.02(3)
C79B 0.12(2) 0.15(3) 0.30(3) 0.00(3) 0.10(2) 0.03(2)
C80B 0.20(4) 0.22(5) 0.33(5) -0.08(4) 0.17(4) 0.00(4)
Tb1 0.0681(4) 0.0538(4) 0.0465(3) 0.0015(3) 0.0163(3) 0.0029(3)
Cd1 0.0545(5) 0.0510(5) 0.0463(4) 0.0015(4) 0.0169(4) 0.0018(4)
C1 0.080(10) 0.060(8) 0.037(6) 0.007(5) 0.008(6) 0.012(7)
C2 0.070(9) 0.065(8) 0.048(6) -0.004(5) 0.013(6) 0.013(7)
C3 0.084(10) 0.067(8) 0.071(8) -0.004(6) 0.011(7) 0.006(8)
C4 0.073(10) 0.057(8) 0.091(10) 0.013(7) 0.000(7) 0.017(8)
C5 0.120(11) 0.117(13) 0.23(2) -0.088(14) -0.068(15) 0.053(12)
C6 0.26(2) 0.072(11) 0.25(2) -0.065(13) -0.090(18) 0.066(13)
C7 0.30(3) 0.140(16) 0.36(3) -0.079(19) -0.08(3) 0.024(18)
C8 0.52(6) 0.141(16) 0.51(6) 0.05(3) 0.12(5) 0.08(3)
C9 0.061(8) 0.051(7) 0.050(6) 0.007(5) 0.014(6) -0.003(6)
C10 0.064(9) 0.060(8) 0.050(6) 0.008(5) 0.014(6) 0.015(6)
C11 0.074(9) 0.043(7) 0.054(7) 0.006(5) 0.008(6) 0.004(6)
C12 0.085(11) 0.052(8) 0.059(7) -0.005(6) -0.007(7) -0.010(7)
C13 0.105(13) 0.073(9) 0.090(10) 0.008(7) 0.005(9) -0.007(9)
C14 0.093(11) 0.076(9) 0.130(12) -0.005(9) 0.012(9) -0.028(8)
C15 0.098(13) 0.103(11) 0.199(18) 0.072(12) -0.048(12) -0.038(10)
C16 0.25(3) 0.136(15) 0.40(4) 0.11(2) 0.04(3) -0.06(2)
C17 0.071(9) 0.059(8) 0.068(8) 0.008(6) 0.027(7) 0.012(7)
C18 0.085(11) 0.061(8) 0.045(6) -0.010(6) 0.021(6) -0.004(8)
C19 0.076(10) 0.086(10) 0.080(9) -0.006(7) 0.035(8) -0.003(9)
C20 0.085(12) 0.082(11) 0.100(11) -0.005(8) 0.023(9) 0.019(10)
C21 0.092(12) 0.071(10) 0.201(17) -0.058(10) 0.010(12) 0.017(9)
C25 0.109(12) 0.049(7) 0.041(6) 0.007(5) 0.034(6) 0.025(8)
C26 0.055(9) 0.086(10) 0.072(8) 0.012(7) 0.035(7) 0.003(8)
C27 0.111(11) 0.067(9) 0.075(9) -0.001(7) 0.041(8) 0.021(8)
C28 0.081(11) 0.089(11) 0.089(10) -0.012(8) 0.036(9) 0.015(9)
C29 0.104(13) 0.120(13) 0.109(12) 0.009(10) 0.043(10) 0.051(11)
C30 0.172(18) 0.150(15) 0.171(17) 0.009(13) 0.085(14) 0.056(14)
C31 0.22(2) 0.23(2) 0.24(2) 0.03(2) 0.14(2) 0.07(2)
C32 0.26(4) 0.37(4) 0.23(3) 0.04(3) 0.11(3) 0.09(3)
C33 0.071(10) 0.061(8) 0.060(8) -0.006(6) 0.011(7) 0.008(8)
C34 0.103(12) 0.057(8) 0.052(7) 0.012(6) 0.036(7) 0.023(8)
C35 0.115(12) 0.060(8) 0.061(8) 0.001(6) 0.030(8) -0.006(8)
C36 0.117(15) 0.069(10) 0.083(10) -0.008(7) 0.033(9) 0.016(10)
C37 0.171(18) 0.079(10) 0.062(9) 0.007(7) 0.026(10) 0.028(11)
C38 0.158(16) 0.068(10) 0.155(15) -0.041(10) 0.015(13) 0.027(11)
C41 0.069(10) 0.067(8) 0.055(7) 0.001(6) 0.010(6) 0.013(8)
C42 0.117(13) 0.059(8) 0.048(7) 0.001(6) 0.030(7) 0.012(8)
C43 0.107(12) 0.071(9) 0.057(8) -0.020(6) 0.010(7) -0.013(8)
C44 0.134(15) 0.041(7) 0.052(7) -0.013(5) 0.014(8) -0.007(8)
C45 0.100(12) 0.093(10) 0.066(8) -0.008(7) 0.037(8) -0.001(9)
C46 0.156(15) 0.068(9) 0.084(9) -0.017(7) 0.057(10) -0.019(10)
C47 0.184(19) 0.094(11) 0.106(12) -0.016(9) 0.058(13) -0.038(12)
C48 0.22(2) 0.122(15) 0.166(18) -0.045(13) 0.081(17) -0.057(15)
C49 0.069(9) 0.073(9) 0.054(7) 0.008(6) 0.014(6) -0.005(8)
C50 0.095(12) 0.064(8) 0.061(8) 0.000(6) 0.011(7) 0.010(8)
C51 0.069(11) 0.071(10) 0.171(17) 0.004(10) 0.014(11) -0.008(9)
C52 0.073(14) 0.105(14) 0.24(2) -0.017(15) -0.009(15) -0.025(12)
C53 0.110(17) 0.101(10) 0.59(4) -0.01(2) 0.05(2) -0.027(14)
C54 0.19(2) 0.185(19) 0.62(4) 0.01(2) 0.09(3) -0.09(2)
C55 0.28(3) 0.185(19) 0.62(4) -0.02(3) 0.14(3) -0.13(2)
C56 0.34(5) 0.33(4) 0.63(7) -0.11(4) 0.28(5) -0.12(4)
C57 0.072(10) 0.064(8) 0.055(7) 0.005(6) 0.002(6) 0.025(7)
C58 0.068(10) 0.085(10) 0.057(7) 0.002(7) -0.003(6) -0.007(8)
C59 0.099(13) 0.077(9) 0.086(10) 0.018(8) -0.017(9) 0.025(10)
C60 0.093(15) 0.074(11) 0.168(17) 0.012(11) 0.003(12) -0.027(11)
C61 0.072(11) 0.108(13) 0.144(14) -0.009(10) -0.001(10) 0.029(10)
C62 0.094(12) 0.148(12) 0.122(12) -0.004(12) -0.013(10) 0.023(12)
C63 0.148(18) 0.153(12) 0.136(15) -0.022(14) -0.012(14) 0.006(15)
C64 0.15(2) 0.41(4) 0.16(2) -0.06(2) 0.002(18) 0.13(3)
C65 0.051(8) 0.046(7) 0.061(7) -0.010(5) 0.013(6) -0.007(6)
C66 0.082(10) 0.055(7) 0.049(6) -0.014(5) 0.014(6) -0.014(7)
C67 0.073(9) 0.056(7) 0.049(6) -0.012(5) 0.011(6) 0.004(7)
C68 0.055(8) 0.050(7) 0.077(8) -0.015(6) 0.015(6) -0.005(6)
C69 0.134(10) 0.125(7) 0.226(14) -0.052(9) 0.031(9) 0.021(8)
C70 0.134(10) 0.125(7) 0.226(14) -0.052(9) 0.031(9) 0.021(8)
C71 0.134(10) 0.125(7) 0.226(14) -0.052(9) 0.031(9) 0.021(8)
C72 0.134(10) 0.125(7) 0.226(14) -0.052(9) 0.031(9) 0.021(8)
C73 0.060(8) 0.046(7) 0.059(7) 0.001(5) 0.020(6) -0.001(6)
C74 0.044(7) 0.073(8) 0.056(7) -0.004(6) 0.028(5) 0.000(6)
C75 0.062(9) 0.079(9) 0.052(7) 0.002(6) 0.027(6) 0.012(7)
C76 0.084(10) 0.052(7) 0.067(8) 0.003(6) 0.028(7) 0.004(7)
C77 0.069(10) 0.083(10) 0.192(16) 0.025(10) 0.068(10) -0.009(8)
C78 0.117(14) 0.111(14) 0.28(2) 0.012(15) 0.103(16) 0.013(12)
C81 0.057(8) 0.059(8) 0.056(7) 0.015(6) 0.012(6) 0.010(7)
C82 0.053(8) 0.064(8) 0.057(7) 0.004(5) 0.026(6) 0.016(6)
C83 0.066(9) 0.063(8) 0.072(8) 0.011(6) 0.027(7) 0.021(7)
C84 0.069(10) 0.059(8) 0.080(9) 0.012(6) 0.016(7) -0.001(7)
C85 0.082(12) 0.094(12) 0.189(18) 0.020(12) 0.036(12) 0.012(10)
C86 0.103(15) 0.127(15) 0.26(2) -0.009(15) 0.032(15) 0.006(12)
C87 0.15(2) 0.21(3) 0.31(3) -0.04(2) 0.07(2) 0.012(19)
C88 0.28(4) 0.24(3) 0.39(5) 0.03(3) 0.07(4) 0.05(3)
C89 0.074(9) 0.063(8) 0.048(7) 0.005(5) 0.025(6) 0.010(7)
C90 0.079(10) 0.056(8) 0.063(7) -0.002(6) 0.022(7) -0.009(7)
C91 0.092(11) 0.057(8) 0.071(8) 0.001(6) 0.035(7) 0.022(8)
C92 0.050(8) 0.086(10) 0.064(8) 0.020(7) 0.010(6) 0.017(7)
C93 0.101(12) 0.055(8) 0.106(11) 0.003(7) 0.015(9) 0.022(8)
C94 0.106(13) 0.077(9) 0.154(14) 0.019(9) 0.055(11) 0.030(9)
C95 0.139(17) 0.144(15) 0.175(18) 0.026(13) 0.050(14) 0.042(14)
C96 0.116(18) 0.136(17) 0.33(3) -0.009(19) 0.023(19) 0.057(14)
C97 0.077(10) 0.060(8) 0.049(7) 0.011(5) 0.021(6) -0.002(8)
C98 0.080(10) 0.073(9) 0.053(7) 0.010(6) 0.016(6) 0.005(8)
C99 0.108(12) 0.040(7) 0.055(7) -0.005(5) 0.014(7) 0.005(7)
C100 0.099(12) 0.050(8) 0.075(9) 0.003(6) 0.016(8) 0.002(8)
C101 0.094(13) 0.065(9) 0.175(16) -0.001(10) -0.009(11) 0.028(9)
C102 0.149(18) 0.086(13) 0.26(2) -0.052(14) -0.001(16) 0.027(12)
C105 0.058(9) 0.077(9) 0.050(7) -0.004(6) 0.020(6) -0.014(7)
C106 0.086(11) 0.062(8) 0.046(6) 0.000(5) 0.011(6) -0.014(8)
C107 0.077(10) 0.075(9) 0.053(7) -0.002(6) 0.021(6) -0.011(7)
C108 0.093(11) 0.068(9) 0.062(8) -0.010(6) 0.025(7) -0.014(9)
C109 0.086(12) 0.089(10) 0.115(12) -0.021(9) 0.037(9) -0.029(9)
C110 0.165(17) 0.086(11) 0.151(15) -0.031(11) 0.014(14) -0.027(12)
C113 0.066(8) 0.061(8) 0.039(6) -0.010(5) 0.007(5) -0.003(7)
C114 0.053(8) 0.049(7) 0.062(7) 0.003(5) -0.001(6) 0.000(6)
C115 0.055(9) 0.074(9) 0.089(9) -0.005(7) 0.011(7) -0.005(7)
C116 0.037(8) 0.109(12) 0.097(10) 0.009(8) 0.006(7) -0.009(8)
C117 0.097(12) 0.108(13) 0.29(3) 0.036(15) 0.039(16) -0.018(12)
C118 0.089(11) 0.188(19) 0.41(3) 0.05(2) 0.034(18) -0.068(13)
C119 0.26(3) 0.32(3) 0.44(4) -0.04(3) 0.03(3) -0.09(3)
C120 0.53(6) 0.48(6) 0.57(7) 0.13(5) 0.10(6) -0.10(6)
C121 0.075(9) 0.058(8) 0.044(6) -0.005(5) 0.011(6) 0.008(7)
C122 0.061(8) 0.071(8) 0.044(6) 0.001(5) 0.005(6) 0.000(7)
C123 0.077(10) 0.056(7) 0.074(8) -0.005(6) -0.004(7) -0.003(7)
C124 0.055(9) 0.083(10) 0.086(9) -0.013(7) -0.002(7) -0.009(8)
C125 0.078(11) 0.092(11) 0.127(13) 0.010(9) 0.000(9) 0.025(9)
C126 0.140(17) 0.141(14) 0.144(16) 0.011(13) -0.001(12) 0.036(14)
C127 0.20(2) 0.24(2) 0.21(2) 0.014(19) 0.076(16) 0.108(18)
C128 0.34(4) 0.33(4) 0.35(4) -0.07(3) -0.01(3) 0.22(3)
C129 0.058(8) 0.059(7) 0.033(5) 0.000(5) 0.008(5) 0.004(6)
C130 0.037(7) 0.070(8) 0.060(7) 0.000(6) 0.013(5) 0.004(6)
C131 0.051(8) 0.048(7) 0.056(7) -0.006(5) 0.011(5) -0.001(6)
C132 0.063(9) 0.064(7) 0.083(9) 0.004(7) 0.010(7) 0.004(7)
C133 0.115(6) 0.102(5) 0.165(7) -0.004(5) 0.019(6) 0.003(4)
C134 0.115(6) 0.102(5) 0.165(7) -0.004(5) 0.019(6) 0.003(4)
C135 0.115(6) 0.102(5) 0.165(7) -0.004(5) 0.019(6) 0.003(4)
C136 0.115(6) 0.102(5) 0.165(7) -0.004(5) 0.019(6) 0.003(4)
C137 0.054(8) 0.056(7) 0.042(6) 0.001(5) 0.019(5) 0.010(6)
C138 0.053(8) 0.062(7) 0.054(7) -0.004(5) 0.009(6) 0.013(6)
C139 0.035(7) 0.069(8) 0.083(8) -0.001(6) 0.017(6) -0.009(6)
C140 0.057(9) 0.070(8) 0.083(9) -0.004(7) 0.024(7) 0.010(7)
C141 0.050(8) 0.083(9) 0.126(12) 0.011(8) 0.026(8) 0.006(7)
C142 0.083(12) 0.138(14) 0.206(17) -0.008(13) 0.072(12) 0.015(11)
C145 0.056(8) 0.047(7) 0.044(6) -0.003(5) 0.015(5) -0.004(6)
C146 0.067(9) 0.065(8) 0.052(7) -0.002(5) 0.026(6) -0.006(7)
C147 0.065(9) 0.049(7) 0.073(8) -0.005(6) 0.021(6) 0.004(6)
C148 0.095(12) 0.100(11) 0.057(8) -0.017(7) 0.025(8) -0.018(10)
C149 0.095(13) 0.089(11) 0.169(16) -0.040(11) 0.002(12) -0.013(10)
C150 0.101(13) 0.144(15) 0.25(2) -0.105(14) -0.044(15) -0.015(11)
C151 0.14(2) 0.23(2) 0.42(3) -0.13(2) 0.00(2) 0.007(16)
C152 0.10(2) 0.39(4) 0.57(6) -0.27(4) 0.03(3) -0.07(3)
C153 0.074(9) 0.068(8) 0.047(6) -0.006(6) 0.030(6) 0.003(7)
C154 0.072(9) 0.067(8) 0.043(6) -0.001(5) 0.024(6) -0.004(7)
C155 0.085(10) 0.056(7) 0.053(7) 0.002(5) 0.026(6) 0.001(7)
C156 0.076(10) 0.058(8) 0.069(8) -0.010(6) 0.019(7) -0.015(8)
C157 0.102(12) 0.057(8) 0.104(11) -0.001(7) 0.007(9) -0.014(8)
C158 0.149(15) 0.093(11) 0.126(13) -0.005(9) 0.022(11) -0.045(11)
N1 0.076(7) 0.054(6) 0.044(5) -0.002(4) 0.010(5) 0.011(6)
N2 0.088(9) 0.062(6) 0.050(5) 0.006(5) 0.032(5) 0.015(6)
N3 0.072(7) 0.071(7) 0.056(6) -0.001(5) 0.030(5) -0.001(6)
N4 0.125(11) 0.057(7) 0.035(5) 0.006(4) 0.021(6) 0.022(7)
N5 0.075(8) 0.061(6) 0.057(6) 0.005(5) 0.021(5) 0.010(6)
N6 0.094(10) 0.071(7) 0.049(6) -0.002(5) 0.004(6) -0.001(7)
N7 0.068(7) 0.069(7) 0.050(5) -0.008(5) 0.012(5) 0.001(6)
N8 0.071(8) 0.054(6) 0.064(6) 0.010(5) 0.017(5) 0.012(6)
N9 0.056(6) 0.051(6) 0.055(5) 0.010(4) 0.021(4) -0.002(5)
N10 0.061(7) 0.054(6) 0.058(6) 0.011(4) 0.022(5) 0.015(5)
N11 0.073(7) 0.045(5) 0.043(5) -0.004(4) 0.022(5) 0.007(5)
N12 0.075(8) 0.054(6) 0.044(5) 0.011(4) 0.026(5) 0.009(6)
N13 0.064(7) 0.049(5) 0.045(5) 0.008(4) 0.015(4) 0.002(5)
N14 0.053(7) 0.061(6) 0.060(6) 0.000(5) 0.013(5) 0.000(5)
N15 0.060(7) 0.041(5) 0.057(5) -0.007(4) 0.019(5) -0.006(5)
N16 0.057(7) 0.046(5) 0.048(5) -0.003(4) 0.011(4) -0.002(5)
N17 0.048(6) 0.045(5) 0.059(5) -0.002(4) 0.012(4) -0.006(5)
N18 0.051(6) 0.060(6) 0.054(5) -0.007(5) 0.013(4) -0.014(5)
N19 0.055(6) 0.060(6) 0.047(5) -0.017(4) 0.019(4) -0.005(5)
N20 0.042(8) 0.054(8) 0.060(8) 0.000 0.015(6) 0.000
N21 0.076(11) 0.065(9) 0.043(7) 0.000 0.038(7) 0.000
O1 0.100(8) 0.067(6) 0.150(10) -0.011(6) -0.022(7) 0.016(6)
O2 0.069(7) 0.052(5) 0.123(8) -0.003(5) 0.006(6) 0.000(5)
O3 0.065(7) 0.122(9) 0.139(9) -0.010(7) 0.006(6) 0.017(7)
O4 0.083(8) 0.085(7) 0.140(9) 0.007(6) 0.040(6) 0.038(6)
O5 0.148(11) 0.075(7) 0.078(6) -0.013(5) 0.032(7) 0.005(7)
O6 0.143(10) 0.057(5) 0.072(6) -0.019(4) 0.019(6) -0.005(6)
O7 0.095(11) 0.087(8) 0.43(3) 0.006(12) 0.019(13) 0.006(8)
O8 0.077(8) 0.084(8) 0.244(15) 0.015(9) 0.014(9) 0.015(7)
O9 0.075(6) 0.050(5) 0.101(6) 0.000(4) 0.032(5) 0.005(4)
O10 0.067(6) 0.057(5) 0.120(7) -0.007(5) 0.043(5) -0.010(5)
O11 0.058(7) 0.090(7) 0.126(8) 0.005(6) 0.017(6) 0.007(6)
O12 0.075(6) 0.063(6) 0.111(7) 0.016(5) 0.018(5) 0.030(5)
O13 0.119(9) 0.067(6) 0.089(6) -0.015(5) 0.016(6) -0.010(6)
O14 0.103(8) 0.067(6) 0.105(7) -0.023(5) 0.022(6) -0.027(6)
O15 0.062(7) 0.094(8) 0.205(12) 0.023(7) 0.023(7) 0.016(6)
O16 0.070(7) 0.070(6) 0.121(8) 0.015(5) 0.005(6) 0.020(5)
O17 0.100(8) 0.070(6) 0.096(7) -0.011(5) 0.032(6) -0.027(6)
O18 0.069(7) 0.092(7) 0.095(7) -0.023(5) 0.027(5) -0.030(6)
O19 0.060(6) 0.107(8) 0.145(9) -0.005(6) 0.042(6) 0.015(6)
O20 0.115(6) 0.102(5) 0.165(7) -0.004(5) 0.019(6) 0.003(4)

loop_
_atom_type_symbol
_atom_type_description
_atom_type_scat_dispersion_real
_atom_type_scat_dispersion_imag
_atom_type_scat_source
C C -0.0020 0.0015 'International Tables Vol C Tables 4.2.6.8 and 6.1.1.4'
H H 0.0000 0.0000 'International Tables Vol C Tables 4.2.6.8 and 6.1.1.4'
N N -0.0030 0.0031 'International Tables Vol C Tables 4.2.6.8 and 6.1.1.4'
O O -0.0041 0.0057 'International Tables Vol C Tables 4.2.6.8 and 6.1.1.4'
Cd Cd -1.1057 1.1357 'International Tables Vol C Tables 4.2.6.8 and 6.1.1.4'
Tb Tb -0.2748 3.9375 'International Tables Vol C Tables 4.2.6.8 and 6.1.1.4'

loop_
_geom_angle_atom_site_label_1
_geom_angle_atom_site_label_2
_geom_angle_atom_site_label_3
_geom_angle
_geom_angle_site_symmetry_1
_geom_angle_site_symmetry_3
C102 C1A C2A 114(3) . .
C102 C1A H1A1 108.8 . .
C2A C1A H1A1 108.8 . .
C102 C1A H1A2 108.8 . .
C2A C1A H1A2 108.8 . .
H1A1 C1A H1A2 107.7 . .
C1A C2A H2A1 109.5 . .
C1A C2A H2A2 109.5 . .
H2A1 C2A H2A2 109.5 . .
C1A C2A H2A3 109.5 . .
H2A1 C2A H2A3 109.5 . .
H2A2 C2A H2A3 109.5 . .
C102 C1B C2B 107(2) . .
C102 C1B H1B1 110.3 . .
C2B C1B H1B1 110.3 . .
C102 C1B H1B2 110.3 . .
C2B C1B H1B2 110.3 . .
H1B1 C1B H1B2 108.5 . .
C1B C2B H2B1 109.5 . .
C1B C2B H2B2 109.5 . .
H2B1 C2B H2B2 109.5 . .
C1B C2B H2B3 109.5 . .
H2B1 C2B H2B3 109.5 . .
H2B2 C2B H2B3 109.5 . .
C142 C4A C5A 107.7(17) . .
C142 C4A H4A1 110.2 . .
C5A C4A H4A1 110.2 . .
C142 C4A H4A2 110.2 . .
C5A C4A H4A2 110.2 . .
H4A1 C4A H4A2 108.5 . .
C4A C5A H5A1 109.5 . .
C4A C5A H5A2 109.5 . .
H5A1 C5A H5A2 109.5 . .
C4A C5A H5A3 109.5 . .
H5A1 C5A H5A3 109.5 . .
H5A2 C5A H5A3 109.5 . .
C142 C4B C5B 109(3) . .
C142 C4B H4B1 109.9 . .
C5B C4B H4B1 109.9 . .
C142 C4B H4B2 109.9 . .
C5B C4B H4B2 109.9 . .
H4B1 C4B H4B2 108.3 . .
C4B C5B H5B1 109.5 . .
C4B C5B H5B2 109.5 . .
H5B1 C5B H5B2 109.5 . .
C4B C5B H5B3 109.5 . .
H5B1 C5B H5B3 109.5 . .
H5B2 C5B H5B3 109.5 . .
C7A C6A C110 119(3) . .
C7A C6A H6A1 107.5 . .
C110 C6A H6A1 107.5 . .
C7A C6A H6A2 107.5 . .
C110 C6A H6A2 107.5 . .
H6A1 C6A H6A2 107.0 . .
C6A C7A H7A1 109.5 . .
C6A C7A H7A2 109.5 . .
H7A1 C7A H7A2 109.5 . .
C6A C7A H7A3 109.5 . .
H7A1 C7A H7A3 109.5 . .
H7A2 C7A H7A3 109.5 . .
C7B C6B C110 127(5) . .
C7B C6B H6B1 105.5 . .
C110 C6B H6B1 105.5 . .
C7B C6B H6B2 105.5 . .
C110 C6B H6B2 105.5 . .
H6B1 C6B H6B2 106.1 . .
C6B C7B H7B1 109.5 . .
C6B C7B H7B2 109.5 . .
H7B1 C7B H7B2 109.5 . .
C6B C7B H7B3 109.5 . .
H7B1 C7B H7B3 109.5 . .
H7B2 C7B H7B3 109.5 . .
C23A C22A C21 103(3) . .
C23A C22A H22A 111.1 . .
C21 C22A H22A 111.1 . .
C23A C22A H22B 111.1 . .
C21 C22A H22B 111.1 . .
H22A C22A H22B 109.1 . .
C22A C23A C24A 109(3) . .
C22A C23A H23A 110.0 . .
C24A C23A H23A 110.0 . .
C22A C23A H23B 110.0 . .
C24A C23A H23B 110.0 . .
H23A C23A H23B 108.4 . .
C23A C24A H24A 109.5 . .
C23A C24A H24B 109.5 . .
H24A C24A H24B 109.5 . .
C23A C24A H24C 109.5 . .
H24A C24A H24C 109.5 . .
H24B C24A H24C 109.5 . .
C23B C22B C21 104(3) . .
C23B C22B C24B 49.0(16) . .
C21 C22B C24B 146(3) . .
C23B C22B H22C 110.9 . .
C21 C22B H22C 110.9 . .
C24B C22B H22C 70.4 . .
C23B C22B H22D 110.9 . .
C21 C22B H22D 110.9 . .
C24B C22B H22D 99.8 . .
H22C C22B H22D 108.9 . .
C24B C23B C22B 82(3) . .
C24B C23B H23C 115.0 . .
C22B C23B H23C 115.0 . .
C24B C23B H23D 115.0 . .
C22B C23B H23D 115.0 . .
H23C C23B H23D 112.0 . .
C23B C24B C22B 49.1(16) . .
C23B C24B H24I 109.5 . .
C22B C24B H24I 158.5 . .
C23B C24B H24J 109.5 . .
C22B C24B H24J 82.1 . .
H24I C24B H24J 109.5 . .
C23B C24B H24K 109.5 . .
C22B C24B H24K 82.1 . .
H24I C24B H24K 109.5 . .
H24J C24B H24K 109.5 . .
C40A C39A C38 108(4) . .
C40A C39A H39A 110.1 . .
C38 C39A H39A 110.1 . .
C40A C39A H39B 110.1 . .
C38 C39A H39B 110.1 . .
H39A C39A H39B 108.4 . .
C39A C40A H40A 109.5 . .
C39A C40A H40B 109.5 . .
H40A C40A H40B 109.5 . .
C39A C40A H40C 109.5 . .
H40A C40A H40C 109.5 . .
H40B C40A H40C 109.5 . .
C38 C39B C40B 125(3) . .
C38 C39B H39C 106.1 . .
C40B C39B H39C 106.1 . .
C38 C39B H39D 106.1 . .
C40B C39B H39D 106.1 . .
H39C C39B H39D 106.3 . .
C39B C40B H40D 109.5 . .
C39B C40B H40E 109.5 . .
H40D C40B H40E 109.5 . .
C39B C40B H40F 109.5 . .
H40D C40B H40F 109.5 . .
H40E C40B H40F 109.5 . .
C9A C8A C158 108.8(18) . .
C9A C8A H8A1 109.9 . .
C158 C8A H8A1 109.9 . .
C9A C8A H8A2 109.9 . .
C158 C8A H8A2 109.9 . .
H8A1 C8A H8A2 108.3 . .
C8A C9A H9A1 109.5 . .
C8A C9A H9A2 109.5 . .
H9A1 C9A H9A2 109.5 . .
C8A C9A H9A3 109.5 . .
H9A1 C9A H9A3 109.5 . .
H9A2 C9A H9A3 109.5 . .
C158 C8B C9B 113(3) . .
C158 C8B H8B1 108.9 . .
C9B C8B H8B1 108.9 . .
C158 C8B H8B2 108.9 . .
C9B C8B H8B2 108.9 . .
H8B1 C8B H8B2 107.7 . .
C8B C9B H9B1 109.5 . .
C8B C9B H9B2 109.5 . .
H9B1 C9B H9B2 109.5 . .
C8B C9B H9B3 109.5 . .
H9B1 C9B H9B3 109.5 . .
H9B2 C9B H9B3 109.5 . .
C80A C79A C78 99(4) . .
C80A C79A H79A 111.9 . .
C78 C79A H79A 111.9 . .
C80A C79A H79B 111.9 . .
C78 C79A H79B 111.9 . .
H79A C79A H79B 109.6 . .
C79A C80A H80A 109.5 . .
C79A C80A H80B 109.5 . .
H80A C80A H80B 109.5 . .
C79A C80A H80C 109.5 . .
H80A C80A H80C 109.5 . .
H80B C80A H80C 109.5 . .
C78 C79B C80B 107(4) . .
C78 C79B H79C 110.3 . .
C80B C79B H79C 110.3 . .
C78 C79B H79D 110.3 . .
C80B C79B H79D 110.3 . .
H79C C79B H79D 108.6 . .
C79B C80B H80D 109.5 . .
C79B C80B H80E 109.5 . .
H80D C80B H80E 109.5 . .
C79B C80B H80F 109.5 . .
H80D C80B H80F 109.5 . .
H80E C80B H80F 109.5 . .
N3 Tb1 N5 71.6(4) . .
N3 Tb1 N1 71.0(3) . .
N5 Tb1 N1 111.8(3) . .
N3 Tb1 N7 111.0(3) . .
N5 Tb1 N7 72.6(3) . .
N1 Tb1 N7 70.7(3) . .
N3 Tb1 N15 160.2(3) . .
N5 Tb1 N15 128.0(3) . .
N1 Tb1 N15 96.3(3) . .
N7 Tb1 N15 77.2(3) . .
N3 Tb1 N13 127.4(3) . .
N5 Tb1 N13 78.8(3) . .
N1 Tb1 N13 161.5(3) . .
N7 Tb1 N13 99.8(3) . .
N15 Tb1 N13 65.8(3) . .
N3 Tb1 N11 78.4(3) . .
N5 Tb1 N11 97.7(3) . .
N1 Tb1 N11 126.8(3) . .
N7 Tb1 N11 162.5(3) . .
N15 Tb1 N11 98.9(3) . .
N13 Tb1 N11 63.5(3) . .
N3 Tb1 N9 98.2(3) . .
N5 Tb1 N9 161.5(3) . .
N1 Tb1 N9 77.8(3) . .
N7 Tb1 N9 125.8(3) . .
N15 Tb1 N9 63.6(3) . .
N13 Tb1 N9 96.7(3) . .
N11 Tb1 N9 64.6(3) . .
N3 Tb1 Cd1 120.4(2) . .
N5 Tb1 Cd1 125.6(2) . .
N1 Tb1 Cd1 122.4(2) . .
N7 Tb1 Cd1 128.5(2) . .
N15 Tb1 Cd1 53.2(2) . .
N13 Tb1 Cd1 50.90(19) . .
N11 Tb1 Cd1 45.71(19) . .
N9 Tb1 Cd1 45.95(18) . .
N17 Cd1 N19 70.1(3) . .
N17 Cd1 N11 127.0(3) . .
N19 Cd1 N11 162.2(3) . .
N17 Cd1 N9 160.0(3) . .
N19 Cd1 N9 94.9(3) . .
N11 Cd1 N9 69.6(3) . .
N17 Cd1 N17 66.7(4) . 2_755
N19 Cd1 N17 101.6(3) . 2_755
N11 Cd1 N17 83.5(3) . 2_755
N9 Cd1 N17 131.2(3) . 2_755
N17 Cd1 N19 101.1(3) . 2_755
N19 Cd1 N19 65.2(4) . 2_755
N11 Cd1 N19 103.1(3) . 2_755
N9 Cd1 N19 83.3(3) . 2_755
N17 Cd1 N19 63.6(3) 2_755 2_755
N17 Cd1 N13 82.6(3) . .
N19 Cd1 N13 129.1(3) . .
N11 Cd1 N13 64.0(3) . .
N9 Cd1 N13 98.1(3) . .
N17 Cd1 N13 105.8(3) 2_755 .
N19 Cd1 N13 165.1(3) 2_755 .
N17 Cd1 Cd1 53.3(2) . 2_755
N19 Cd1 Cd1 54.1(2) . 2_755
N11 Cd1 Cd1 128.9(2) . 2_755
N9 Cd1 Cd1 128.4(2) . 2_755
N17 Cd1 Cd1 47.51(19) 2_755 2_755
N19 Cd1 Cd1 47.86(18) 2_755 2_755
N13 Cd1 Cd1 133.47(17) . 2_755
N17 Cd1 Tb1 128.6(2) . .
N19 Cd1 Tb1 126.6(2) . .
N11 Cd1 Tb1 49.7(2) . .
N9 Cd1 Tb1 50.2(2) . .
N17 Cd1 Tb1 131.71(19) 2_755 .
N19 Cd1 Tb1 130.26(18) 2_755 .
N13 Cd1 Tb1 48.03(17) . .
Cd1 Cd1 Tb1 177.97(4) 2_755 .
N8 C1 N1 125.5(11) . .
N8 C1 C2 123.8(11) . .
N1 C1 C2 110.6(12) . .
C10 C2 C3 121.7(12) . .
C10 C2 C1 107.2(11) . .
C3 C2 C1 131.1(13) . .
C4 C3 C2 116.0(13) . .
C4 C3 H3 122.0 . .
C2 C3 H3 122.0 . .
O1 C4 C3 124.1(14) . .
O1 C4 C12 115.0(12) . .
C3 C4 C12 120.9(12) . .
O1 C5 C6 114.0(18) . .
O1 C5 H5A 108.8 . .
C6 C5 H5A 108.8 . .
O1 C5 H5B 108.8 . .
C6 C5 H5B 108.8 . .
H5A C5 H5B 107.7 . .
C7 C6 C5 111.6(17) . .
C7 C6 H6A 109.3 . .
C5 C6 H6A 109.3 . .
C7 C6 H6B 109.3 . .
C5 C6 H6B 109.3 . .
H6A C6 H6B 108.0 . .
C6 C7 C8 131(3) . .
C6 C7 H7A 104.5 . .
C8 C7 H7A 104.5 . .
C6 C7 H7B 104.5 . .
C8 C7 H7B 104.5 . .
H7A C7 H7B 105.6 . .
C7 C8 H8A 109.5 . .
C7 C8 H8B 109.5 . .
H8A C8 H8B 109.5 . .
C7 C8 H8C 109.5 . .
H8A C8 H8C 109.5 . .
H8B C8 H8C 109.5 . .
N2 C9 N1 126.0(10) . .
N2 C9 C10 123.3(11) . .
N1 C9 C10 110.7(11) . .
C2 C10 C11 121.1(11) . .
C2 C10 C9 105.6(11) . .
C11 C10 C9 133.1(12) . .
C12 C11 C10 118.5(12) . .
C12 C11 H11 120.7 . .
C10 C11 H11 120.7 . .
C11 C12 O2 125.3(13) . .
C11 C12 C4 121.7(12) . .
O2 C12 C4 113.0(12) . .
O2 C13 C14 107.7(12) . .
O2 C13 H13L 110.2 . .
C14 C13 H13L 110.2 . .
O2 C13 H13M 110.2 . .
C14 C13 H13M 110.2 . .
H13L C13 H13M 108.5 . .
C13 C14 C15 111.4(12) . .
C13 C14 H14A 109.3 . .
C15 C14 H14A 109.3 . .
C13 C14 H14B 109.3 . .
C15 C14 H14B 109.3 . .
H14A C14 H14B 108.0 . .
C16 C15 C14 105.0(17) . .
C16 C15 H15A 110.7 . .
C14 C15 H15A 110.7 . .
C16 C15 H15B 110.7 . .
C14 C15 H15B 110.7 . .
H15A C15 H15B 108.8 . .
C15 C16 H16A 109.5 . .
C15 C16 H16B 109.5 . .
H16A C16 H16B 109.5 . .
C15 C16 H16C 109.5 . .
H16A C16 H16C 109.5 . .
H16B C16 H16C 109.5 . .
N2 C17 N3 128.0(12) . .
N2 C17 C18 120.1(12) . .
N3 C17 C18 111.9(10) . .
C19 C18 C26 118.2(13) . .
C19 C18 C17 136.5(13) . .
C26 C18 C17 104.8(11) . .
C18 C19 C20 120.9(14) . .
C18 C19 H19 119.6 . .
C20 C19 H19 119.6 . .
C19 C20 O3 125.6(14) . .
C19 C20 C28 123.6(16) . .
O3 C20 C28 110.6(14) . .
O3 C21 C22B 106.0(19) . .
O3 C21 C22A 114(2) . .
O3 C21 H21A 108.7 . .
C22A C21 H21A 108.7 . .
O3 C21 H21B 108.7 . .
C22A C21 H21B 108.7 . .
H21A C21 H21B 107.6 . .
N4 C25 N3 121.6(13) . .
N4 C25 C26 128.2(12) . .
N3 C25 C26 110.2(11) . .
C18 C26 C27 118.5(12) . .
C18 C26 C25 106.6(12) . .
C27 C26 C25 134.9(13) . .
C28 C27 C26 121.9(13) . .
C28 C27 H27 119.1 . .
C26 C27 H27 119.1 . .
O4 C28 C27 124.6(15) . .
O4 C28 C20 118.6(15) . .
C27 C28 C20 116.7(15) . .
O4 C29 C30 105.9(15) . .
O4 C29 H29A 110.5 . .
C30 C29 H29A 110.5 . .
O4 C29 H29B 110.5 . .
C30 C29 H29B 110.5 . .
H29A C29 H29B 108.7 . .
C31 C30 C29 113.1(19) . .
C31 C30 H30A 109.0 . .
C29 C30 H30A 109.0 . .
C31 C30 H30B 109.0 . .
C29 C30 H30B 109.0 . .
H30A C30 H30B 107.8 . .
C30 C31 C32 119(3) . .
C30 C31 H31A 107.7 . .
C32 C31 H31A 107.7 . .
C30 C31 H31B 107.7 . .
C32 C31 H31B 107.7 . .
H31A C31 H31B 107.1 . .
C31 C32 H32A 109.5 . .
C31 C32 H32B 109.5 . .
H32A C32 H32B 109.5 . .
C31 C32 H32C 109.5 . .
H32A C32 H32C 109.5 . .
H32B C32 H32C 109.5 . .
N4 C33 N5 127.0(12) . .
N4 C33 C34 123.3(13) . .
N5 C33 C34 109.6(13) . .
C42 C34 C35 121.0(13) . .
C42 C34 C33 107.3(12) . .
C35 C34 C33 131.8(15) . .
C36 C35 C34 117.1(15) . .
C36 C35 H35 121.4 . .
C34 C35 H35 121.4 . .
C35 C36 O5 126.6(16) . .
C35 C36 C44 123.0(14) . .
O5 C36 C44 110.3(14) . .
O5 C37 C38 105.5(16) . .
O5 C37 H37A 110.7 . .
C38 C37 H37A 110.7 . .
O5 C37 H37B 110.7 . .
C38 C37 H37B 110.7 . .
H37A C37 H37B 108.8 . .
C39A C38 C37 119(2) . .
C37 C38 C39B 106.7(19) . .
C39A C38 H38A 107.6 . .
C37 C38 H38A 107.6 . .
C39A C38 H38B 107.6 . .
C37 C38 H38B 107.6 . .
H38A C38 H38B 107.0 . .
N6 C41 N5 127.0(12) . .
N6 C41 C42 121.6(14) . .
N5 C41 C42 111.2(13) . .
C34 C42 C43 121.1(13) . .
C34 C42 C41 105.1(13) . .
C43 C42 C41 133.6(15) . .
C44 C43 C42 118.5(15) . .
C44 C43 H43 120.8 . .
C42 C43 H43 120.8 . .
C43 C44 O6 122.7(16) . .
C43 C44 C36 119.3(13) . .
O6 C44 C36 117.9(13) . .
O6 C45 C46 105.8(12) . .
O6 C45 H45A 110.6 . .
C46 C45 H45A 110.6 . .
O6 C45 H45B 110.6 . .
C46 C45 H45B 110.6 . .
H45A C45 H45B 108.7 . .
C45 C46 C47 110.2(14) . .
C45 C46 H46A 109.6 . .
C47 C46 H46A 109.6 . .
C45 C46 H46B 109.6 . .
C47 C46 H46B 109.6 . .
H46A C46 H46B 108.1 . .
C46 C47 C48 115.2(16) . .
C46 C47 H47A 108.5 . .
C48 C47 H47A 108.5 . .
C46 C47 H47B 108.5 . .
C48 C47 H47B 108.5 . .
H47A C47 H47B 107.5 . .
C47 C48 H48A 109.5 . .
C47 C48 H48B 109.5 . .
H48A C48 H48B 109.5 . .
C47 C48 H48C 109.5 . .
H48A C48 H48C 109.5 . .
H48B C48 H48C 109.5 . .
N6 C49 N7 128.7(12) . .
N6 C49 C50 121.8(12) . .
N7 C49 C50 109.3(11) . .
C51 C50 C58 124.6(14) . .
C51 C50 C49 132.1(13) . .
C58 C50 C49 103.3(13) . .
C52 C51 C50 115.0(15) . .
C52 C51 H51 122.5 . .
C50 C51 H51 122.5 . .
C51 C52 O7 125.2(17) . .
C51 C52 C60 126.6(18) . .
O7 C52 C60 107.8(18) . .
O7 C53 C54 104.7(19) . .
O7 C53 H53A 110.8 . .
C54 C53 H53A 110.8 . .
O7 C53 H53B 110.8 . .
C54 C53 H53B 110.8 . .
H53A C53 H53B 108.9 . .
C55 C54 C53 101.5(17) . .
C55 C54 H54A 111.5 . .
C53 C54 H54A 111.5 . .
C55 C54 H54B 111.5 . .
C53 C54 H54B 111.5 . .
H54A C54 H54B 109.3 . .
C56 C55 C54 106.1(17) . .
C56 C55 H55A 110.5 . .
C54 C55 H55A 110.5 . .
C56 C55 H55B 110.5 . .
C54 C55 H55B 110.5 . .
H55A C55 H55B 108.7 . .
C55 C56 H56A 109.5 . .
C55 C56 H56B 109.5 . .
H56A C56 H56B 109.5 . .
C55 C56 H56C 109.5 . .
H56A C56 H56C 109.5 . .
H56B C56 H56C 109.5 . .
N8 C57 N7 129.6(13) . .
N8 C57 C58 121.7(11) . .
N7 C57 C58 108.6(11) . .
C50 C58 C59 115.8(13) . .
C50 C58 C57 108.5(13) . .
C59 C58 C57 135.7(13) . .
C60 C59 C58 122.6(15) . .
C60 C59 H59 118.7 . .
C58 C59 H59 118.7 . .
O8 C60 C59 123.8(15) . .
O8 C60 C52 121.2(16) . .
C59 C60 C52 114.3(18) . .
O8 C61 C62 105.9(14) . .
O8 C61 H61A 110.5 . .
C62 C61 H61A 110.5 . .
O8 C61 H61B 110.5 . .
C62 C61 H61B 110.5 . .
H61A C61 H61B 108.7 . .
C63 C62 C61 110.3(17) . .
C63 C62 H62A 109.6 . .
C61 C62 H62A 109.6 . .
C63 C62 H62B 109.6 . .
C61 C62 H62B 109.6 . .
H62A C62 H62B 108.1 . .
C62 C63 C64 112(2) . .
C62 C63 H63A 109.2 . .
C64 C63 H63A 109.2 . .
C62 C63 H63B 109.2 . .
C64 C63 H63B 109.2 . .
H63A C63 H63B 107.9 . .
C63 C64 H64A 109.5 . .
C63 C64 H64B 109.5 . .
H64A C64 H64B 109.5 . .
C63 C64 H64C 109.5 . .
H64A C64 H64C 109.5 . .
H64B C64 H64C 109.5 . .
N16 C65 N9 127.8(10) . .
N16 C65 C66 120.7(10) . .
N9 C65 C66 111.5(11) . .
C74 C66 C67 117.7(11) . .
C74 C66 C65 106.7(10) . .
C67 C66 C65 135.5(13) . .
C68 C67 C66 120.4(12) . .
C68 C67 H67 119.8 . .
C66 C67 H67 119.8 . .
O9 C68 C67 125.7(11) . .
O9 C68 C76 114.0(11) . .
C67 C68 C76 120.2(11) . .
O9 C69 C70 107.6(17) . .
O9 C69 H69A 110.2 . .
C70 C69 H69A 110.2 . .
O9 C69 H69B 110.2 . .
C70 C69 H69B 110.2 . .
H69A C69 H69B 108.5 . .
C71 C70 C69 110(2) . .
C71 C70 H70A 109.6 . .
C69 C70 H70A 109.6 . .
C71 C70 H70B 109.6 . .
C69 C70 H70B 109.6 . .
H70A C70 H70B 108.1 . .
C70 C71 C72 111(2) . .
C70 C71 H71A 109.4 . .
C72 C71 H71A 109.4 . .
C70 C71 H71B 109.4 . .
C72 C71 H71B 109.4 . .
H71A C71 H71B 108.0 . .
C71 C72 H72A 109.5 . .
C71 C72 H72B 109.5 . .
H72A C72 H72B 109.5 . .
C71 C72 H72C 109.5 . .
H72A C72 H72C 109.5 . .
H72B C72 H72C 109.5 . .
N10 C73 N9 126.8(10) . .
N10 C73 C74 122.9(11) . .
N9 C73 C74 110.3(10) . .
C75 C74 C66 120.6(11) . .
C75 C74 C73 134.5(11) . .
C66 C74 C73 104.9(10) . .
C76 C75 C74 121.4(12) . .
C76 C75 H75 119.3 . .
C74 C75 H75 119.3 . .
C75 C76 O10 125.9(12) . .
C75 C76 C68 119.6(12) . .
O10 C76 C68 114.4(10) . .
O10 C77 C78 109.6(13) . .
O10 C77 H77A 109.8 . .
C78 C77 H77A 109.8 . .
O10 C77 H77B 109.8 . .
C78 C77 H77B 109.8 . .
H77A C77 H77B 108.2 . .
C79A C78 C77 123(3) . .
C79B C78 C77 115(3) . .
C79A C78 H78A 106.5 . .
C77 C78 H78A 106.5 . .
C79A C78 H78B 106.5 . .
C77 C78 H78B 106.5 . .
H78A C78 H78B 106.5 . .
N10 C81 N11 126.0(10) . .
N10 C81 C82 123.7(11) . .
N11 C81 C82 110.3(10) . .
C83 C82 C90 122.7(11) . .
C83 C82 C81 128.8(11) . .
C90 C82 C81 108.5(11) . .
C84 C83 C82 117.6(12) . .
C84 C83 H83 121.2 . .
C82 C83 H83 121.2 . .
C83 C84 O11 127.4(12) . .
C83 C84 C92 120.1(13) . .
O11 C84 C92 112.4(11) . .
O11 C85 C86 105.8(14) . .
O11 C85 H85A 110.6 . .
C86 C85 H85A 110.6 . .
O11 C85 H85B 110.6 . .
C86 C85 H85B 110.6 . .
H85A C85 H85B 108.7 . .
C87 C86 C85 113(2) . .
C87 C86 H86A 109.0 . .
C85 C86 H86A 109.0 . .
C87 C86 H86B 109.0 . .
C85 C86 H86B 109.0 . .
H86A C86 H86B 107.8 . .
C86 C87 C88 103(3) . .
C86 C87 H87A 111.2 . .
C88 C87 H87A 111.2 . .
C86 C87 H87B 111.2 . .
C88 C87 H87B 111.2 . .
H87A C87 H87B 109.2 . .
C87 C88 H88A 109.5 . .
C87 C88 H88B 109.5 . .
H88A C88 H88B 109.5 . .
C87 C88 H88C 109.5 . .
H88A C88 H88C 109.5 . .
H88B C88 H88C 109.5 . .
N11 C89 N12 126.9(12) . .
N11 C89 C90 110.8(11) . .
N12 C89 C90 122.3(11) . .
C82 C90 C91 120.3(13) . .
C82 C90 C89 104.1(11) . .
C91 C90 C89 135.6(12) . .
C92 C91 C90 118.8(12) . .
C92 C91 H91 120.6 . .
C90 C91 H91 120.6 . .
C91 C92 O12 124.0(12) . .
C91 C92 C84 120.4(12) . .
O12 C92 C84 115.5(11) . .
O12 C93 C94 105.4(12) . .
O12 C93 H93A 110.7 . .
C94 C93 H93A 110.7 . .
O12 C93 H93B 110.7 . .
C94 C93 H93B 110.7 . .
H93A C93 H93B 108.8 . .
C95 C94 C93 114.4(14) . .
C95 C94 H94A 108.7 . .
C93 C94 H94A 108.7 . .
C95 C94 H94B 108.7 . .
C93 C94 H94B 108.7 . .
H94A C94 H94B 107.6 . .
C94 C95 C96 111.0(18) . .
C94 C95 H95A 109.4 . .
C96 C95 H95A 109.4 . .
C94 C95 H95B 109.4 . .
C96 C95 H95B 109.4 . .
H95A C95 H95B 108.0 . .
C95 C96 H96A 109.5 . .
C95 C96 H96B 109.5 . .
H96A C96 H96B 109.5 . .
C95 C96 H96C 109.5 . .
H96A C96 H96C 109.5 . .
H96B C96 H96C 109.5 . .
N12 C97 N13 125.6(11) . .
N12 C97 C98 122.9(12) . .
N13 C97 C98 111.5(12) . .
C99 C98 C97 136.2(14) . .
C99 C98 C106 116.6(13) . .
C97 C98 C106 107.2(11) . .
C100 C99 C98 120.0(13) . .
C100 C99 H99 120.0 . .
C98 C99 H99 120.0 . .
C99 C100 O13 124.6(14) . .
C99 C100 C108 123.4(12) . .
O13 C100 C108 112.0(13) . .
O13 C101 C102 106.5(14) . .
O13 C101 H10G 110.4 . .
C102 C101 H10G 110.4 . .
O13 C101 H10H 110.4 . .
C102 C101 H10H 110.4 . .
H10G C101 H10H 108.6 . .
C1A C102 C101 112(2) . .
C1B C102 C101 128(2) . .
C1A C102 H10I 109.2 . .
C101 C102 H10I 109.2 . .
C1A C102 H10J 109.2 . .
C101 C102 H10J 109.2 . .
H10I C102 H10J 107.9 . .
N14 C105 N13 128.9(11) . .
N14 C105 C106 121.5(11) . .
N13 C105 C106 109.6(11) . .
C107 C106 C98 124.0(12) . .
C107 C106 C105 130.8(13) . .
C98 C106 C105 105.1(11) . .
C106 C107 C108 117.2(13) . .
C106 C107 H107 121.4 . .
C108 C107 H107 121.4 . .
O14 C108 C107 122.7(14) . .
O14 C108 C100 118.4(12) . .
C107 C108 C100 118.9(13) . .
O14 C109 C110 109.7(15) . .
O14 C109 H10E 109.7 . .
C110 C109 H10E 109.7 . .
O14 C109 H10F 109.7 . .
C110 C109 H10F 109.7 . .
H10E C109 H10F 108.2 . .
C6A C110 C109 113.2(18) . .
C109 C110 C6B 113(2) . .
C6A C110 H11E 108.9 . .
C109 C110 H11E 108.9 . .
C6A C110 H11F 108.9 . .
C109 C110 H11F 108.9 . .
H11E C110 H11F 107.7 . .
N14 C113 N15 127.0(11) . .
N14 C113 C114 123.3(11) . .
N15 C113 C114 109.7(10) . .
C122 C114 C115 122.2(12) . .
C122 C114 C113 106.9(11) . .
C115 C114 C113 130.8(11) . .
C114 C115 C116 117.2(12) . .
C114 C115 H115 121.4 . .
C116 C115 H115 121.4 . .
O15 C116 C115 123.9(13) . .
O15 C116 C124 115.0(13) . .
C115 C116 C124 121.0(12) . .
O15 C117 C118 103.9(15) . .
O15 C117 H10A 111.0 . .
C118 C117 H10A 111.0 . .
O15 C117 H10B 111.0 . .
C118 C117 H10B 111.0 . .
H10A C117 H10B 109.0 . .
C119 C118 C117 112(3) . .
C119 C118 H11A 109.3 . .
C117 C118 H11A 109.3 . .
C119 C118 H11B 109.3 . .
C117 C118 H11B 109.3 . .
H11A C118 H11B 108.0 . .
C120 C119 C118 102(3) . .
C120 C119 H12A 111.4 . .
C118 C119 H12A 111.4 . .
C120 C119 H12B 111.4 . .
C118 C119 H12B 111.4 . .
H12A C119 H12B 109.2 . .
C119 C120 H12N 109.5 . .
C119 C120 H12O 109.5 . .
H12N C120 H12O 109.5 . .
C119 C120 H12P 109.5 . .
H12N C120 H12P 109.5 . .
H12O C120 H12P 109.5 . .
N16 C121 N15 126.7(11) . .
N16 C121 C122 123.9(10) . .
N15 C121 C122 109.3(11) . .
C114 C122 C123 121.4(12) . .
C114 C122 C121 107.3(11) . .
C123 C122 C121 131.3(12) . .
C124 C123 C122 118.8(12) . .
C124 C123 H123 120.6 . .
C122 C123 H123 120.6 . .
C123 C124 O16 126.6(13) . .
C123 C124 C116 119.4(13) . .
O16 C124 C116 114.0(12) . .
O16 C125 C126 108.3(14) . .
O16 C125 H12J 110.0 . .
C126 C125 H12J 110.0 . .
O16 C125 H12K 110.0 . .
C126 C125 H12K 110.0 . .
H12J C125 H12K 108.4 . .
C127 C126 C125 118(2) . .
C127 C126 H12L 107.8 . .
C125 C126 H12L 107.8 . .
C127 C126 H12M 107.8 . .
C125 C126 H12M 107.8 . .
H12L C126 H12M 107.2 . .
C126 C127 C128 117(3) . .
C126 C127 H12E 108.2 . .
C128 C127 H12E 108.2 . .
C126 C127 H12F 108.2 . .
C128 C127 H12F 108.2 . .
H12E C127 H12F 107.3 . .
C127 C128 H12G 109.5 . .
C127 C128 H12H 109.5 . .
H12G C128 H12H 109.5 . .
C127 C128 H12I 109.5 . .
H12G C128 H12I 109.5 . .
H12H C128 H12I 109.5 . .
N20 C129 N19 126.7(11) . .
N20 C129 C130 123.4(10) . .
N19 C129 C130 109.8(10) . .
C131 C130 C138 122.5(11) . .
C131 C130 C129 131.1(11) . .
C138 C130 C129 106.3(10) . .
C130 C131 C132 118.8(11) . .
C130 C131 H131 120.6 . .
C132 C131 H131 120.6 . .
O20 C132 C131 127.3(12) . .
O20 C132 C140 114.5(12) . .
C131 C132 C140 118.2(11) . .
O20 C133 C134 113.0(15) . .
O20 C133 H13N 109.0 . .
C134 C133 H13N 109.0 . .
O20 C133 H13O 109.0 . .
C134 C133 H13O 109.0 . .
H13N C133 H13O 107.8 . .
C133 C134 C135 100.3(15) . .
C133 C134 H13P 111.7 . .
C135 C134 H13P 111.7 . .
C133 C134 H13Q 111.7 . .
C135 C134 H13Q 111.7 . .
H13P C134 H13Q 109.5 . .
C136 C135 C134 96.2(14) . .
C136 C135 H13G 112.5 . .
C134 C135 H13G 112.5 . .
C136 C135 H13H 112.5 . .
C134 C135 H13H 112.5 . .
H13G C135 H13H 110.0 . .
C135 C136 H13I 109.5 . .
C135 C136 H13J 109.5 . .
H13I C136 H13J 109.5 . .
C135 C136 H13K 109.5 . .
H13I C136 H13K 109.5 . .
H13J C136 H13K 109.5 . .
N18 C137 N19 126.0(10) . .
N18 C137 C138 125.2(11) . .
N19 C137 C138 108.8(10) . .
C139 C138 C130 120.4(10) . .
C139 C138 C137 131.6(12) . .
C130 C138 C137 108.0(10) . .
C140 C139 C138 117.1(11) . .
C140 C139 H139 121.5 . .
C138 C139 H139 121.5 . .
C139 C140 O19 123.3(12) . .
C139 C140 C132 123.0(12) . .
O19 C140 C132 113.7(11) . .
O19 C141 C142 109.4(12) . .
O19 C141 H14C 109.8 . .
C142 C141 H14C 109.8 . .
O19 C141 H14D 109.8 . .
C142 C141 H14D 109.8 . .
H14C C141 H14D 108.2 . .
C141 C142 C4B 110(2) . .
C141 C142 C4A 114.3(16) . .
C141 C142 H14G 108.7 . .
C4A C142 H14G 108.7 . .
C141 C142 H14H 108.7 . .
C4A C142 H14H 108.7 . .
H14G C142 H14H 107.6 . .
N18 C145 N17 126.3(10) . .
N18 C145 C146 122.3(11) . .
N17 C145 C146 111.4(10) . .
C154 C146 C147 121.0(11) . .
C154 C146 C145 107.5(11) . .
C147 C146 C145 131.4(11) . .
C148 C147 C146 117.2(12) . .
C148 C147 H147 121.4 . .
C146 C147 H147 121.4 . .
O18 C148 C147 124.3(14) . .
O18 C148 C156 115.5(13) . .
C147 C148 C156 120.2(14) . .
O18 C149 C150 104.9(13) . .
O18 C149 H14E 110.8 . .
C150 C149 H14E 110.8 . .
O18 C149 H14F 110.8 . .
C150 C149 H14F 110.8 . .
H14E C149 H14F 108.8 . .
C151 C150 C149 112.2(17) . .
C151 C150 H15C 109.2 . .
C149 C150 H15C 109.2 . .
C151 C150 H15D 109.2 . .
C149 C150 H15D 109.2 . .
H15C C150 H15D 107.9 . .
C150 C151 C152 105(2) . .
C150 C151 H15E 110.8 . .
C152 C151 H15E 110.8 . .
C150 C151 H15F 110.8 . .
C152 C151 H15F 110.8 . .
H15E C151 H15F 108.9 . .
C151 C152 H15K 109.5 . .
C151 C152 H15L 109.5 . .
H15K C152 H15L 109.5 . .
C151 C152 H15M 109.5 . .
H15K C152 H15M 109.5 . .
H15L C152 H15M 109.5 . .
N17 C153 N21 125.2(12) . .
N17 C153 C154 112.8(11) . .
N21 C153 C154 122.0(11) . .
C146 C154 C155 121.6(12) . .
C146 C154 C153 104.4(11) . .
C155 C154 C153 134.0(12) . .
C156 C155 C154 117.0(12) . .
C156 C155 H155 121.5 . .
C154 C155 H155 121.5 . .
C155 C156 O17 123.6(13) . .
C155 C156 C148 122.9(12) . .
O17 C156 C148 113.5(13) . .
O17 C157 C158 109.9(14) . .
O17 C157 H15G 109.7 . .
C158 C157 H15G 109.7 . .
O17 C157 H15H 109.7 . .
C158 C157 H15H 109.7 . .
H15G C157 H15H 108.2 . .
C157 C158 C8B 113(2) . .
C157 C158 C8A 110.0(18) . .
C157 C158 H15I 109.7 . .
C8A C158 H15I 109.7 . .
C157 C158 H15J 109.7 . .
C8A C158 H15J 109.7 . .
H15I C158 H15J 108.2 . .
C9 N1 C1 105.7(10) . .
C9 N1 Tb1 123.7(7) . .
C1 N1 Tb1 123.8(8) . .
C17 N2 C9 123.3(11) . .
C17 N3 C25 106.2(11) . .
C17 N3 Tb1 119.3(8) . .
C25 N3 Tb1 120.2(8) . .
C33 N4 C25 126.9(11) . .
C33 N5 C41 106.6(11) . .
C33 N5 Tb1 124.0(9) . .
C41 N5 Tb1 125.3(8) . .
C41 N6 C49 123.9(12) . .
C57 N7 C49 110.0(11) . .
C57 N7 Tb1 122.1(8) . .
C49 N7 Tb1 121.3(8) . .
C57 N8 C1 122.6(11) . .
C65 N9 C73 106.4(9) . .
C65 N9 Cd1 122.5(7) . .
C73 N9 Cd1 112.4(7) . .
C65 N9 Tb1 116.0(7) . .
C73 N9 Tb1 114.9(7) . .
Cd1 N9 Tb1 83.8(3) . .
C81 N10 C73 124.1(10) . .
C89 N11 C81 106.3(10) . .
C89 N11 Cd1 115.9(7) . .
C81 N11 Cd1 107.5(6) . .
C89 N11 Tb1 120.2(7) . .
C81 N11 Tb1 120.5(6) . .
Cd1 N11 Tb1 84.6(3) . .
C97 N12 C89 122.1(10) . .
C105 N13 C97 106.6(10) . .
C105 N13 Tb1 111.6(7) . .
C97 N13 Tb1 117.0(7) . .
C105 N13 Cd1 123.3(7) . .
C97 N13 Cd1 115.8(7) . .
Tb1 N13 Cd1 81.1(2) . .
C105 N14 C113 121.8(11) . .
C121 N15 C113 106.5(10) . .
C121 N15 Tb1 120.3(7) . .
C113 N15 Tb1 117.5(6) . .
C65 N16 C121 121.2(9) . .
C145 N17 C153 103.9(9) . .
C145 N17 Cd1 110.5(6) . .
C153 N17 Cd1 117.9(7) . .
C145 N17 Cd1 125.2(7) . 2_755
C153 N17 Cd1 118.8(7) . 2_755
Cd1 N17 Cd1 79.2(3) . 2_755
C137 N18 C145 124.0(10) . .
C129 N19 C137 106.9(9) . .
C129 N19 Cd1 121.7(7) . .
C137 N19 Cd1 114.0(6) . .
C129 N19 Cd1 115.7(6) . 2_755
C137 N19 Cd1 118.9(6) . 2_755
Cd1 N19 Cd1 78.0(3) . 2_755
C129 N20 C129 122.7(14) . 2_755
C153 N21 C153 121.5(14) . 2_755
C5 O1 C4 120.6(13) . .
C12 O2 C13 117.7(10) . .
C20 O3 C21 117.4(11) . .
C28 O4 C29 115.9(13) . .
C37 O5 C36 117.3(13) . .
C44 O6 C45 118.2(12) . .
C52 O7 C53 114.5(16) . .
C60 O8 C61 117.9(13) . .
C68 O9 C69 115.9(12) . .
C76 O10 C77 118.5(10) . .
C85 O11 C84 114.6(11) . .
C92 O12 C93 117.6(10) . .
C100 O13 C101 114.8(11) . .
C108 O14 C109 119.2(11) . .
C116 O15 C117 118.7(13) . .
C124 O16 C125 116.0(11) . .
C156 O17 C157 115.6(11) . .
C148 O18 C149 117.1(11) . .
C140 O19 C141 118.6(10) . .
C132 O20 C133 117.4(13) . .
C200 O200 H200 109.5 . .
O200 C200 C201 104.4(13) . .
O200 C200 H20A 110.9 . .
C201 C200 H20A 110.9 . .
O200 C200 H20B 110.9 . .
C201 C200 H20B 110.9 . .
H20A C200 H20B 108.9 . .
C200 C201 H20C 109.5 . .
C200 C201 H20D 109.5 . .
H20C C201 H20D 109.5 . .
C200 C201 H20E 109.5 . .
H20C C201 H20E 109.5 . .
H20D C201 H20E 109.5 . .
C210 O210 H210 109.5 . .
O210 C210 C211 102.2(17) . .
O210 C210 H21C 111.3 . .
C211 C210 H21C 111.3 . .
O210 C210 H21D 111.3 . .
C211 C210 H21D 111.3 . .
H21C C210 H21D 109.2 . .
C210 C211 H21E 109.5 . .
C210 C211 H21F 109.5 . .
H21E C211 H21F 109.5 . .
C210 C211 H21G 109.5 . .
H21E C211 H21G 109.5 . .
H21F C211 H21G 109.5 . .
C220 O220 H220 109.5 . .
O220 C220 C221 112(3) . .
O220 C220 H22E 109.1 . .
C221 C220 H22E 109.1 . .
O220 C220 H22F 109.1 . .
C221 C220 H22F 109.1 . .
H22E C220 H22F 107.9 . .
C220 C221 H22G 109.5 . .
C220 C221 H22H 109.5 . .
H22G C221 H22H 109.5 . .
C220 C221 H22I 109.5 . .
H22G C221 H22I 109.5 . .
H22H C221 H22I 109.5 . .
O230 O230 H2C 143.3 2_755 .
O230 O230 H2D 76.9 2_755 .
H2C O230 H2D 102.8 . .
C240 O240 H240 109.5 . .
O240 C240 C241 105(3) . .
O240 C240 H24D 110.7 . .
C241 C240 H24D 110.7 . .
O240 C240 H24E 110.7 . .
C241 C240 H24E 110.7 . .
H24D C240 H24E 108.8 . .
C240 C241 H24F 109.5 . .
C240 C241 H24G 109.5 . .
H24F C241 H24G 109.5 . .
C240 C241 H24H 109.5 . .
H24F C241 H24H 109.5 . .
H24G C241 H24H 109.5 . .
H2E O250 H2F 105.9 . .

loop_
_geom_bond_atom_site_label_1
_geom_bond_atom_site_label_2
_geom_bond_distance
_geom_bond_site_symmetry_2
C1A C102 1.36(4) .
C1A C2A 1.68(4) .
C1A H1A1 0.9900 .
C1A H1A2 0.9900 .
C2A H2A1 0.9800 .
C2A H2A2 0.9800 .
C2A H2A3 0.9800 .
C1B C102 1.503(19) .
C1B C2B 1.552(19) .
C1B H1B1 0.9900 .
C1B H1B2 0.9900 .
C2B H2B1 0.9800 .
C2B H2B2 0.9800 .
C2B H2B3 0.9800 .
C4A C142 1.533(18) .
C4A C5A 1.549(19) .
C4A H4A1 0.9900 .
C4A H4A2 0.9900 .
C5A H5A1 0.9800 .
C5A H5A2 0.9800 .
C5A H5A3 0.9800 .
C4B C142 1.52(5) .
C4B C5B 1.64(6) .
C4B H4B1 0.9900 .
C4B H4B2 0.9900 .
C5B H5B1 0.9800 .
C5B H5B2 0.9800 .
C5B H5B3 0.9800 .
C6A C7A 1.43(4) .
C6A C110 1.46(3) .
C6A H6A1 0.9900 .
C6A H6A2 0.9900 .
C7A H7A1 0.9800 .
C7A H7A2 0.9800 .
C7A H7A3 0.9800 .
C6B C7B 1.54(2) .
C6B C110 1.59(7) .
C6B H6B1 0.9900 .
C6B H6B2 0.9900 .
C7B H7B1 0.9800 .
C7B H7B2 0.9800 .
C7B H7B3 0.9800 .
C22A C23A 1.52(2) .
C22A C21 1.582(19) .
C22A H22A 0.9900 .
C22A H22B 0.9900 .
C23A C24A 1.53(2) .
C23A H23A 0.9900 .
C23A H23B 0.9900 .
C24A H24A 0.9800 .
C24A H24B 0.9800 .
C24A H24C 0.9800 .
C22B C23B 1.53(2) .
C22B C21 1.537(18) .
C22B C24B 2.00(6) .
C22B H22C 0.9900 .
C22B H22D 0.9900 .
C23B C24B 1.524(19) .
C23B H23C 0.9900 .
C23B H23D 0.9900 .
C24B H24I 0.9800 .
C24B H24J 0.9800 .
C24B H24K 0.9800 .
C39A C40A 1.28(5) .
C39A C38 1.31(4) .
C39A H39A 0.9900 .
C39A H39B 0.9900 .
C40A H40A 0.9800 .
C40A H40B 0.9800 .
C40A H40C 0.9800 .
C39B C38 1.63(4) .
C39B C40B 1.70(5) .
C39B H39C 0.9900 .
C39B H39D 0.9900 .
C40B H40D 0.9800 .
C40B H40E 0.9800 .
C40B H40F 0.9800 .
C8A C9A 1.522(19) .
C8A C158 1.541(18) .
C8A H8A1 0.9900 .
C8A H8A2 0.9900 .
C9A H9A1 0.9800 .
C9A H9A2 0.9800 .
C9A H9A3 0.9800 .
C8B C158 1.52(4) .
C8B C9B 1.63(6) .
C8B H8B1 0.9900 .
C8B H8B2 0.9900 .
C9B H9B1 0.9800 .
C9B H9B2 0.9800 .
C9B H9B3 0.9800 .
C79A C80A 1.19(6) .
C79A C78 1.25(5) .
C79A H79A 0.9900 .
C79A H79B 0.9900 .
C80A H80A 0.9800 .
C80A H80B 0.9800 .
C80A H80C 0.9800 .
C79B C78 1.50(5) .
C79B C80B 1.67(9) .
C79B H79C 0.9900 .
C79B H79D 0.9900 .
C80B H80D 0.9800 .
C80B H80E 0.9800 .
C80B H80F 0.9800 .
Tb1 N3 2.370(10) .
Tb1 N5 2.383(10) .
Tb1 N1 2.386(9) .
Tb1 N7 2.390(10) .
Tb1 N15 2.530(9) .
Tb1 N13 2.536(8) .
Tb1 N11 2.583(9) .
Tb1 N9 2.605(9) .
Tb1 Cd1 3.3698(9) .
Cd1 N17 2.361(9) .
Cd1 N19 2.384(8) .
Cd1 N11 2.423(9) .
Cd1 N9 2.436(8) .
Cd1 N17 2.566(8) 2_755
Cd1 N19 2.604(9) 2_755
Cd1 N13 2.647(9) .
Cd1 Cd1 3.1447(14) 2_755
C1 N8 1.361(15) .
C1 N1 1.380(14) .
C1 C2 1.435(16) .
C2 C10 1.370(16) .
C2 C3 1.401(16) .
C3 C4 1.390(17) .
C3 H3 0.9500 .
C4 O1 1.374(14) .
C4 C12 1.415(18) .
C5 O1 1.31(2) .
C5 C6 1.57(2) .
C5 H5A 0.9900 .
C5 H5B 0.9900 .
C6 C7 1.504(17) .
C6 H6A 0.9900 .
C6 H6B 0.9900 .
C7 C8 1.65(3) .
C7 H7A 0.9900 .
C7 H7B 0.9900 .
C8 H8A 0.9800 .
C8 H8B 0.9800 .
C8 H8C 0.9800 .
C9 N2 1.339(14) .
C9 N1 1.368(14) .
C9 C10 1.463(15) .
C10 C11 1.391(15) .
C11 C12 1.324(15) .
C11 H11 0.9500 .
C12 O2 1.358(14) .
C13 O2 1.428(17) .
C13 C14 1.499(17) .
C13 H13L 0.9900 .
C13 H13M 0.9900 .
C14 C15 1.57(2) .
C14 H14A 0.9900 .
C14 H14B 0.9900 .
C15 C16 1.42(2) .
C15 H15A 0.9900 .
C15 H15B 0.9900 .
C16 H16A 0.9800 .
C16 H16B 0.9800 .
C16 H16C 0.9800 .
C17 N2 1.324(14) .
C17 N3 1.350(14) .
C17 C18 1.484(17) .
C18 C19 1.334(17) .
C18 C26 1.407(17) .
C19 C20 1.368(19) .
C19 H19 0.9500 .
C20 O3 1.368(17) .
C20 C28 1.39(2) .
C21 O3 1.447(15) .
C21 H21A 0.9900 .
C21 H21B 0.9900 .
C25 N4 1.383(15) .
C25 N3 1.407(14) .
C25 C26 1.461(17) .
C26 C27 1.456(18) .
C27 C28 1.305(18) .
C27 H27 0.9500 .
C28 O4 1.295(16) .
C29 O4 1.430(17) .
C29 C30 1.53(2) .
C29 H29A 0.9900 .
C29 H29B 0.9900 .
C30 C31 1.52(3) .
C30 H30A 0.9900 .
C30 H30B 0.9900 .
C31 C32 1.592(18) .
C31 H31A 0.9900 .
C31 H31B 0.9900 .
C32 H32A 0.9800 .
C32 H32B 0.9800 .
C32 H32C 0.9800 .
C33 N4 1.290(16) .
C33 N5 1.351(16) .
C33 C34 1.445(17) .
C34 C42 1.371(18) .
C34 C35 1.384(17) .
C35 C36 1.355(19) .
C35 H35 0.9500 .
C36 O5 1.403(16) .
C36 C44 1.42(2) .
C37 O5 1.386(19) .
C37 C38 1.51(2) .
C37 H37A 0.9900 .
C37 H37B 0.9900 .
C38 H38A 0.9900 .
C38 H38B 0.9900 .
C41 N6 1.318(16) .
C41 N5 1.362(16) .
C41 C42 1.435(16) .
C42 C43 1.410(17) .
C43 C44 1.342(17) .
C43 H43 0.9500 .
C44 O6 1.372(14) .
C45 O6 1.450(16) .
C45 C46 1.500(17) .
C45 H45A 0.9900 .
C45 H45B 0.9900 .
C46 C47 1.51(2) .
C46 H46A 0.9900 .
C46 H46B 0.9900 .
C47 C48 1.62(2) .
C47 H47A 0.9900 .
C47 H47B 0.9900 .
C48 H48A 0.9800 .
C48 H48B 0.9800 .
C48 H48C 0.9800 .
C49 N6 1.354(15) .
C49 N7 1.375(14) .
C49 C50 1.497(18) .
C50 C51 1.364(19) .
C50 C58 1.420(17) .
C51 C52 1.36(2) .
C51 H51 0.9500 .
C52 O7 1.39(2) .
C52 C60 1.44(2) .
C53 O7 1.39(2) .
C53 C54 1.66(3) .
C53 H53A 0.9900 .
C53 H53B 0.9900 .
C54 C55 1.578(18) .
C54 H54A 0.9900 .
C54 H54B 0.9900 .
C55 C56 1.564(19) .
C55 H55A 0.9900 .
C55 H55B 0.9900 .
C56 H56A 0.9800 .
C56 H56B 0.9800 .
C56 H56C 0.9800 .
C57 N8 1.306(15) .
C57 N7 1.345(14) .
C57 C58 1.462(17) .
C58 C59 1.450(19) .
C59 C60 1.37(2) .
C59 H59 0.9500 .
C60 O8 1.32(2) .
C61 O8 1.387(17) .
C61 C62 1.58(2) .
C61 H61A 0.9900 .
C61 H61B 0.9900 .
C62 C63 1.48(2) .
C62 H62A 0.9900 .
C62 H62B 0.9900 .
C63 C64 1.58(3) .
C63 H63A 0.9900 .
C63 H63B 0.9900 .
C64 H64A 0.9800 .
C64 H64B 0.9800 .
C64 H64C 0.9800 .
C65 N16 1.320(13) .
C65 N9 1.349(13) .
C65 C66 1.424(15) .
C66 C74 1.410(16) .
C66 C67 1.417(15) .
C67 C68 1.345(16) .
C67 H67 0.9500 .
C68 O9 1.344(12) .
C68 C76 1.437(17) .
C69 O9 1.41(2) .
C69 C70 1.56(3) .
C69 H69A 0.9900 .
C69 H69B 0.9900 .
C70 C71 1.42(3) .
C70 H70A 0.9900 .
C70 H70B 0.9900 .
C71 C72 1.569(17) .
C71 H71A 0.9900 .
C71 H71B 0.9900 .
C72 H72A 0.9800 .
C72 H72B 0.9800 .
C72 H72C 0.9800 .
C73 N10 1.338(14) .
C73 N9 1.388(14) .
C73 C74 1.444(15) .
C74 C75 1.375(15) .
C75 C76 1.327(15) .
C75 H75 0.9500 .
C76 O10 1.352(14) .
C77 O10 1.396(15) .
C77 C78 1.53(2) .
C77 H77A 0.9900 .
C77 H77B 0.9900 .
C78 H78A 0.9900 .
C78 H78B 0.9900 .
C81 N10 1.323(13) .
C81 N11 1.404(14) .
C81 C82 1.429(15) .
C82 C83 1.379(16) .
C82 C90 1.381(15) .
C83 C84 1.361(16) .
C83 H83 0.9500 .
C84 O11 1.363(15) .
C84 C92 1.461(17) .
C85 O11 1.362(17) .
C85 C86 1.58(2) .
C85 H85A 0.9900 .
C85 H85B 0.9900 .
C86 C87 1.42(3) .
C86 H86A 0.9900 .
C86 H86B 0.9900 .
C87 C88 1.560(19) .
C87 H87A 0.9900 .
C87 H87B 0.9900 .
C88 H88A 0.9800 .
C88 H88B 0.9800 .
C88 H88C 0.9800 .
C89 N11 1.349(13) .
C89 N12 1.351(15) .
C89 C90 1.507(17) .
C90 C91 1.388(16) .
C91 C92 1.348(17) .
C91 H91 0.9500 .
C92 O12 1.361(13) .
C93 O12 1.434(14) .
C93 C94 1.528(19) .
C93 H93A 0.9900 .
C93 H93B 0.9900 .
C94 C95 1.45(2) .
C94 H94A 0.9900 .
C94 H94B 0.9900 .
C95 C96 1.58(2) .
C95 H95A 0.9900 .
C95 H95B 0.9900 .
C96 H96A 0.9800 .
C96 H96B 0.9800 .
C96 H96C 0.9800 .
C97 N12 1.324(15) .
C97 N13 1.395(15) .
C97 C98 1.401(17) .
C98 C99 1.387(15) .
C98 C106 1.436(17) .
C99 C100 1.361(18) .
C99 H99 0.9500 .
C100 O13 1.405(14) .
C100 C108 1.406(18) .
C101 O13 1.445(17) .
C101 C102 1.52(2) .
C101 H10G 0.9900 .
C101 H10H 0.9900 .
C102 H10I 0.9900 .
C102 H10J 0.9900 .
C105 N14 1.320(15) .
C105 N13 1.392(14) .
C105 C106 1.467(16) .
C106 C107 1.384(16) .
C107 C108 1.402(16) .
C107 H107 0.9500 .
C108 O14 1.349(15) .
C109 O14 1.399(17) .
C109 C110 1.47(2) .
C109 H10E 0.9900 .
C109 H10F 0.9900 .
C110 H11E 0.9900 .
C110 H11F 0.9900 .
C113 N14 1.329(13) .
C113 N15 1.373(14) .
C113 C114 1.448(16) .
C114 C122 1.333(15) .
C114 C115 1.370(16) .
C115 C116 1.390(18) .
C115 H115 0.9500 .
C116 O15 1.368(15) .
C116 C124 1.425(18) .
C117 O15 1.433(19) .
C117 C118 1.65(3) .
C117 H10A 0.9900 .
C117 H10B 0.9900 .
C118 C119 1.65(4) .
C118 H11A 0.9900 .
C118 H11B 0.9900 .
C119 C120 1.547(19) .
C119 H12A 0.9900 .
C119 H12B 0.9900 .
C120 H12N 0.9800 .
C120 H12O 0.9800 .
C120 H12P 0.9800 .
C121 N16 1.358(14) .
C121 N15 1.360(13) .
C121 C122 1.456(17) .
C122 C123 1.413(16) .
C123 C124 1.338(17) .
C123 H123 0.9500 .
C124 O16 1.364(15) .
C125 O16 1.402(16) .
C125 C126 1.56(2) .
C125 H12J 0.9900 .
C125 H12K 0.9900 .
C126 C127 1.41(3) .
C126 H12L 0.9900 .
C126 H12M 0.9900 .
C127 C128 1.41(3) .
C127 H12E 0.9900 .
C127 H12F 0.9900 .
C128 H12G 0.9800 .
C128 H12H 0.9800 .
C128 H12I 0.9800 .
C129 N20 1.311(12) .
C129 N19 1.391(13) .
C129 C130 1.460(15) .
C130 C131 1.358(14) .
C130 C138 1.410(15) .
C131 C132 1.395(16) .
C131 H131 0.9500 .
C132 O20 1.339(15) .
C132 C140 1.434(17) .
C133 O20 1.436(18) .
C133 C134 1.494(16) .
C133 H13N 0.9900 .
C133 H13O 0.9900 .
C134 C135 1.68(2) .
C134 H13P 0.9900 .
C134 H13Q 0.9900 .
C135 C136 1.543(16) .
C135 H13G 0.9900 .
C135 H13H 0.9900 .
C136 H13I 0.9800 .
C136 H13J 0.9800 .
C136 H13K 0.9800 .
C137 N18 1.297(13) .
C137 N19 1.428(14) .
C137 C138 1.438(14) .
C138 C139 1.390(15) .
C139 C140 1.376(15) .
C139 H139 0.9500 .
C140 O19 1.379(14) .
C141 O19 1.416(15) .
C141 C142 1.472(19) .
C141 H14C 0.9900 .
C141 H14D 0.9900 .
C142 H14G 0.9900 .
C142 H14H 0.9900 .
C145 N18 1.327(13) .
C145 N17 1.376(13) .
C145 C146 1.429(15) .
C146 C154 1.383(16) .
C146 C147 1.422(16) .
C147 C148 1.383(17) .
C147 H147 0.9500 .
C148 O18 1.348(16) .
C148 C156 1.416(18) .
C149 O18 1.413(17) .
C149 C150 1.55(2) .
C149 H14E 0.9900 .
C149 H14F 0.9900 .
C150 C151 1.481(17) .
C150 H15C 0.9900 .
C150 H15D 0.9900 .
C151 C152 1.59(4) .
C151 H15E 0.9900 .
C151 H15F 0.9900 .
C152 H15K 0.9800 .
C152 H15L 0.9800 .
C152 H15M 0.9800 .
C153 N17 1.381(13) .
C153 N21 1.385(13) .
C153 C154 1.439(16) .
C154 C155 1.406(15) .
C155 C156 1.360(17) .
C155 H155 0.9500 .
C156 O17 1.379(14) .
C157 O17 1.432(16) .
C157 C158 1.490(18) .
C157 H15G 0.9900 .
C157 H15H 0.9900 .
C158 H15I 0.9900 .
C158 H15J 0.9900 .
N17 Cd1 2.566(8) 2_755
N19 Cd1 2.604(9) 2_755
N20 C129 1.311(12) 2_755
N21 C153 1.385(13) 2_755
O200 C200 1.412(16) .
O200 H200 0.8400 .
C200 C201 1.49(2) .
C200 H20A 0.9900 .
C200 H20B 0.9900 .
C201 H20C 0.9800 .
C201 H20D 0.9800 .
C201 H20E 0.9800 .
O210 C210 1.33(3) .
O210 H210 0.8400 .
C210 C211 1.657(17) .
C210 H21C 0.9900 .
C210 H21D 0.9900 .
C211 H21E 0.9800 .
C211 H21F 0.9800 .
C211 H21G 0.9800 .
O220 C220 1.36(4) .
O220 H220 0.75(4) .
C220 C221 1.55(2) .
C220 H22E 0.9900 .
C220 H22F 0.9900 .
C221 H22G 0.9800 .
C221 H22H 0.9800 .
C221 H22I 0.9800 .
O230 O230 1.17(3) 2_755
O230 H2C 1.0226 .
O230 H2D 0.9999 .
O240 C240 1.432(19) .
O240 H240 0.8400 .
C240 C241 1.56(5) .
C240 H24D 0.9900 .
C240 H24E 0.9900 .
C241 H24F 0.9800 .
C241 H24G 0.9800 .
C241 H24H 0.9800 .
O250 H2E 1.0172 .
O250 H2F 0.9630 .

loop_
_geom_torsion_atom_site_label_1
_geom_torsion_atom_site_label_2
_geom_torsion_atom_site_label_3
_geom_torsion_atom_site_label_4
_geom_torsion
_geom_torsion_site_symmetry_4
C21 C22A C23A C24A 174(4) .
C21 C22B C23B C24B 156(3) .
N8 C1 C2 C10 -174.1(10) .
N1 C1 C2 C10 4.1(12) .
N8 C1 C2 C3 6.0(19) .
N1 C1 C2 C3 -175.8(11) .
C10 C2 C3 C4 -0.6(17) .
C1 C2 C3 C4 179.3(12) .
C2 C3 C4 O1 -175.8(12) .
C2 C3 C4 C12 1.6(18) .
O1 C5 C6 C7 -26(3) .
C5 C6 C7 C8 167(4) .
C3 C2 C10 C11 0.1(17) .
C1 C2 C10 C11 -179.8(9) .
C3 C2 C10 C9 177.1(10) .
C1 C2 C10 C9 -2.8(12) .
N2 C9 C10 C2 -178.3(10) .
N1 C9 C10 C2 0.7(12) .
N2 C9 C10 C11 -1.8(19) .
N1 C9 C10 C11 177.1(11) .
C2 C10 C11 C12 -0.6(16) .
C9 C10 C11 C12 -176.6(11) .
C10 C11 C12 O2 179.2(11) .
C10 C11 C12 C4 1.6(17) .
O1 C4 C12 C11 175.5(11) .
C3 C4 C12 C11 -2(2) .
O1 C4 C12 O2 -2.4(17) .
C3 C4 C12 O2 179.9(11) .
O2 C13 C14 C15 -69.8(18) .
C13 C14 C15 C16 177(2) .
N2 C17 C18 C19 14(2) .
N3 C17 C18 C19 -167.6(14) .
N2 C17 C18 C26 -174.8(10) .
N3 C17 C18 C26 3.7(13) .
C26 C18 C19 C20 1.6(19) .
C17 C18 C19 C20 172.1(13) .
C18 C19 C20 O3 -175.5(13) .
C18 C19 C20 C28 1(2) .
C23B C22B C21 O3 73(3) .
C24B C22B C21 O3 107(5) .
C23A C22A C21 O3 -62(5) .
C19 C18 C26 C27 -4.9(17) .
C17 C18 C26 C27 -178.2(10) .
C19 C18 C26 C25 172.4(11) .
C17 C18 C26 C25 -0.9(12) .
N4 C25 C26 C18 177.3(10) .
N3 C25 C26 C18 -2.1(12) .
N4 C25 C26 C27 -6(2) .
N3 C25 C26 C27 174.6(13) .
C18 C26 C27 C28 6.5(19) .
C25 C26 C27 C28 -169.8(14) .
C26 C27 C28 O4 175.9(12) .
C26 C27 C28 C20 -4(2) .
C19 C20 C28 O4 -179.3(14) .
O3 C20 C28 O4 -2.7(19) .
C19 C20 C28 C27 1(2) .
O3 C20 C28 C27 177.4(13) .
O4 C29 C30 C31 -67(2) .
C29 C30 C31 C32 -59(3) .
N4 C33 C34 C42 -177.7(11) .
N5 C33 C34 C42 3.4(13) .
N4 C33 C34 C35 4(2) .
N5 C33 C34 C35 -175.3(12) .
C42 C34 C35 C36 -0.4(18) .
C33 C34 C35 C36 178.1(12) .
C34 C35 C36 O5 -179.1(12) .
C34 C35 C36 C44 0(2) .
C40A C39A C38 C37 173(4) .
O5 C37 C38 C39A -68(3) .
O5 C37 C38 C39B -167(2) .
C40B C39B C38 C37 -178(3) .
C35 C34 C42 C43 1.8(18) .
C33 C34 C42 C43 -177.1(10) .
C35 C34 C42 C41 177.9(10) .
C33 C34 C42 C41 -0.9(13) .
N6 C41 C42 C34 173.7(11) .
N5 C41 C42 C34 -1.7(13) .
N6 C41 C42 C43 -11(2) .
N5 C41 C42 C43 173.7(12) .
C34 C42 C43 C44 -2.8(17) .
C41 C42 C43 C44 -177.7(12) .
C42 C43 C44 O6 178.5(10) .
C42 C43 C44 C36 2.5(18) .
C35 C36 C44 C43 -1(2) .
O5 C36 C44 C43 178.1(11) .
C35 C36 C44 O6 -177.4(11) .
O5 C36 C44 O6 1.9(17) .
O6 C45 C46 C47 -174.0(12) .
C45 C46 C47 C48 -178.6(13) .
N6 C49 C50 C51 8(2) .
N7 C49 C50 C51 -175.7(15) .
N6 C49 C50 C58 -173.2(10) .
N7 C49 C50 C58 3.2(13) .
C58 C50 C51 C52 -6(3) .
C49 C50 C51 C52 172.4(17) .
C50 C51 C52 O7 -176(2) .
C50 C51 C52 C60 12(3) .
O7 C53 C54 C55 -164(3) .
C53 C54 C55 C56 -177(3) .
C51 C50 C58 C59 1.4(19) .
C49 C50 C58 C59 -177.7(10) .
C51 C50 C58 C57 179.1(14) .
C49 C50 C58 C57 0.1(13) .
N8 C57 C58 C50 173.9(11) .
N7 C57 C58 C50 -3.4(13) .
N8 C57 C58 C59 -9(2) .
N7 C57 C58 C59 173.7(13) .
C50 C58 C59 C60 -1(2) .
C57 C58 C59 C60 -178.3(15) .
C58 C59 C60 O8 176.4(16) .
C58 C59 C60 C52 6(3) .
C51 C52 C60 O8 177(2) .
O7 C52 C60 O8 4(3) .
C51 C52 C60 C59 -12(3) .
O7 C52 C60 C59 174.9(19) .
O8 C61 C62 C63 -178.5(16) .
C61 C62 C63 C64 -173.0(17) .
N16 C65 C66 C74 -177.3(10) .
N9 C65 C66 C74 2.7(12) .
N16 C65 C66 C67 -1.5(19) .
N9 C65 C66 C67 178.5(11) .
C74 C66 C67 C68 1.3(15) .
C65 C66 C67 C68 -174.1(12) .
C66 C67 C68 O9 -179.1(10) .
C66 C67 C68 C76 -2.3(17) .
O9 C69 C70 C71 -58(2) .
C69 C70 C71 C72 -65(2) .
C67 C66 C74 C75 -0.6(15) .
C65 C66 C74 C75 176.1(10) .
C67 C66 C74 C73 179.0(9) .
C65 C66 C74 C73 -4.3(12) .
N10 C73 C74 C75 3.8(19) .
N9 C73 C74 C75 -175.8(12) .
N10 C73 C74 C66 -175.7(10) .
N9 C73 C74 C66 4.7(12) .
C66 C74 C75 C76 0.9(17) .
C73 C74 C75 C76 -178.5(12) .
C74 C75 C76 O10 -177.5(11) .
C74 C75 C76 C68 -1.8(17) .
O9 C68 C76 C75 179.7(10) .
C67 C68 C76 C75 2.5(18) .
O9 C68 C76 O10 -4.1(15) .
C67 C68 C76 O10 178.7(10) .
C80A C79A C78 C77 -68(6) .
C80B C79B C78 C77 72(5) .
O10 C77 C78 C79A -55(4) .
O10 C77 C78 C79B -163(4) .
N10 C81 C82 C83 3.5(19) .
N11 C81 C82 C83 -177.5(11) .
N10 C81 C82 C90 -178.0(10) .
N11 C81 C82 C90 1.0(13) .
C90 C82 C83 C84 -0.1(17) .
C81 C82 C83 C84 178.2(11) .
C82 C83 C84 O11 -175.2(12) .
C82 C83 C84 C92 2.1(18) .
O11 C85 C86 C87 56(3) .
C85 C86 C87 C88 66(3) .
C83 C82 C90 C91 -1.7(17) .
C81 C82 C90 C91 179.7(10) .
C83 C82 C90 C89 178.0(10) .
C81 C82 C90 C89 -0.6(12) .
N11 C89 C90 C82 0.1(12) .
N12 C89 C90 C82 -178.3(10) .
N11 C89 C90 C91 179.7(12) .
N12 C89 C90 C91 1(2) .
C82 C90 C91 C92 1.3(17) .
C89 C90 C91 C92 -178.2(12) .
C90 C91 C92 O12 175.9(11) .
C90 C91 C92 C84 0.7(18) .
C83 C84 C92 C91 -2.5(18) .
O11 C84 C92 C91 175.2(11) .
C83 C84 C92 O12 -178.1(11) .
O11 C84 C92 O12 -0.4(16) .
O12 C93 C94 C95 -55(2) .
C93 C94 C95 C96 174.4(15) .
N12 C97 C98 C99 -1(2) .
N13 C97 C98 C99 176.2(12) .
N12 C97 C98 C106 -178.3(10) .
N13 C97 C98 C106 -1.2(12) .
C97 C98 C99 C100 -175.0(13) .
C106 C98 C99 C100 2.3(16) .
C98 C99 C100 O13 178.8(11) .
C98 C99 C100 C108 -2.5(19) .
C2A C1A C102 C101 175(3) .
C2B C1B C102 C101 170(3) .
O13 C101 C102 C1A -161(3) .
O13 C101 C102 C1B -53(4) .
C99 C98 C106 C107 -1.4(17) .
C97 C98 C106 C107 176.6(10) .
C99 C98 C106 C105 -178.5(10) .
C97 C98 C106 C105 -0.5(12) .
N14 C105 C106 C107 4.1(19) .
N13 C105 C106 C107 -174.9(11) .
N14 C105 C106 C98 -179.1(10) .
N13 C105 C106 C98 2.0(12) .
C98 C106 C107 C108 0.5(17) .
C105 C106 C107 C108 176.8(11) .
C106 C107 C108 O14 -177.9(11) .
C106 C107 C108 C100 -0.5(17) .
C99 C100 C108 O14 179.0(11) .
O13 C100 C108 O14 -2.0(16) .
C99 C100 C108 C107 1.5(19) .
O13 C100 C108 C107 -179.6(10) .
C7A C6A C110 C109 66(4) .
O14 C109 C110 C6A 65(3) .
O14 C109 C110 C6B 158(3) .
C7B C6B C110 C109 14(8) .
N14 C113 C114 C122 -174.3(10) .
N15 C113 C114 C122 2.6(12) .
N14 C113 C114 C115 1.1(19) .
N15 C113 C114 C115 178.0(12) .
C122 C114 C115 C116 -0.5(19) .
C113 C114 C115 C116 -175.3(12) .
C114 C115 C116 O15 178.5(13) .
C114 C115 C116 C124 2(2) .
O15 C117 C118 C119 131(2) .
C117 C118 C119 C120 93(4) .
C115 C114 C122 C123 0.9(18) .
C113 C114 C122 C123 176.8(10) .
C115 C114 C122 C121 179.5(11) .
C113 C114 C122 C121 -4.6(12) .
N16 C121 C122 C114 -177.9(10) .
N15 C121 C122 C114 5.3(12) .
N16 C121 C122 C123 0.5(18) .
N15 C121 C122 C123 -176.3(11) .
C114 C122 C123 C124 -2.7(18) .
C121 C122 C123 C124 179.1(12) .
C122 C123 C124 O16 -176.5(11) .
C122 C123 C124 C116 4.0(19) .
O15 C116 C124 C123 179.4(13) .
C115 C116 C124 C123 -4(2) .
O15 C116 C124 O16 -0.2(18) .
C115 C116 C124 O16 176.7(12) .
O16 C125 C126 C127 50(3) .
C125 C126 C127 C128 180(3) .
N20 C129 C130 C131 1.1(17) .
N19 C129 C130 C131 -179.8(11) .
N20 C129 C130 C138 -177.8(8) .
N19 C129 C130 C138 1.3(11) .
C138 C130 C131 C132 0.1(17) .
C129 C130 C131 C132 -178.6(11) .
C130 C131 C132 O20 -180.0(12) .
C130 C131 C132 C140 0.6(17) .
O20 C133 C134 C135 68.0(17) .
C133 C134 C135 C136 -169.1(14) .
C131 C130 C138 C139 -0.1(17) .
C129 C130 C138 C139 178.9(10) .
C131 C130 C138 C137 178.0(10) .
C129 C130 C138 C137 -2.9(11) .
N18 C137 C138 C139 3.0(19) .
N19 C137 C138 C139 -178.6(11) .
N18 C137 C138 C130 -174.8(10) .
N19 C137 C138 C130 3.6(11) .
C130 C138 C139 C140 -0.7(17) .
C137 C138 C139 C140 -178.3(11) .
C138 C139 C140 O19 -178.8(11) .
C138 C139 C140 C132 1.5(18) .
O20 C132 C140 C139 179.0(12) .
C131 C132 C140 C139 -1.5(19) .
O20 C132 C140 O19 -0.7(17) .
C131 C132 C140 O19 178.7(11) .
O19 C141 C142 C4B -41(3) .
O19 C141 C142 C4A 177(2) .
C5B C4B C142 C141 -176(3) .
C5A C4A C142 C141 173(3) .
N18 C145 C146 C154 -177.7(9) .
N17 C145 C146 C154 0.6(12) .
N18 C145 C146 C147 5.3(18) .
N17 C145 C146 C147 -176.4(11) .
C154 C146 C147 C148 0.1(16) .
C145 C146 C147 C148 176.8(11) .
C146 C147 C148 O18 -177.4(11) .
C146 C147 C148 C156 1.1(17) .
O18 C149 C150 C151 170(2) .
C149 C150 C151 C152 -169(3) .
C147 C146 C154 C155 -1.1(16) .
C145 C146 C154 C155 -178.5(9) .
C147 C146 C154 C153 177.0(10) .
C145 C146 C154 C153 -0.4(11) .
N17 C153 C154 C146 0.1(12) .
N21 C153 C154 C146 -179.5(8) .
N17 C153 C154 C155 177.8(11) .
N21 C153 C154 C155 -1.8(18) .
C146 C154 C155 C156 0.7(16) .
C153 C154 C155 C156 -176.7(12) .
C154 C155 C156 O17 178.0(10) .
C154 C155 C156 C148 0.6(17) .
O18 C148 C156 C155 177.2(11) .
C147 C148 C156 C155 -1.5(19) .
O18 C148 C156 O17 -0.5(16) .
C147 C148 C156 O17 -179.2(11) .
O17 C157 C158 C8B -54(2) .
O17 C157 C158 C8A -149(2) .
C9B C8B C158 C157 89(3) .
C9A C8A C158 C157 160(4) .
N2 C9 N1 C1 -179.2(10) .
C10 C9 N1 C1 1.8(11) .
N2 C9 N1 Tb1 28.8(14) .
C10 C9 N1 Tb1 -150.1(7) .
N8 C1 N1 C9 174.5(10) .
C2 C1 N1 C9 -3.6(11) .
N8 C1 N1 Tb1 -33.5(14) .
C2 C1 N1 Tb1 148.3(7) .
N3 C17 N2 C9 4.6(18) .
C18 C17 N2 C9 -177.2(10) .
N1 C9 N2 C17 5.7(17) .
C10 C9 N2 C17 -175.5(10) .
N2 C17 N3 C25 173.4(11) .
C18 C17 N3 C25 -5.0(12) .
N2 C17 N3 Tb1 -46.7(15) .
C18 C17 N3 Tb1 134.9(8) .
N4 C25 N3 C17 -175.1(9) .
C26 C25 N3 C17 4.3(12) .
N4 C25 N3 Tb1 45.5(12) .
C26 C25 N3 Tb1 -135.1(8) .
N5 C33 N4 C25 -10(2) .
C34 C33 N4 C25 170.8(10) .
N3 C25 N4 C33 -1.0(17) .
C26 C25 N4 C33 179.7(12) .
N4 C33 N5 C41 176.7(12) .
C34 C33 N5 C41 -4.4(13) .
N4 C33 N5 Tb1 -25.1(17) .
C34 C33 N5 Tb1 153.8(7) .
N6 C41 N5 C33 -171.3(12) .
C42 C41 N5 C33 3.8(13) .
N6 C41 N5 Tb1 30.9(16) .
C42 C41 N5 Tb1 -153.9(7) .
N5 C41 N6 C49 0.7(19) .
C42 C41 N6 C49 -174.0(10) .
N7 C49 N6 C41 3.7(19) .
C50 C49 N6 C41 179.5(11) .
N8 C57 N7 C49 -171.5(12) .
C58 C57 N7 C49 5.5(13) .
N8 C57 N7 Tb1 36.7(16) .
C58 C57 N7 Tb1 -146.2(8) .
N6 C49 N7 C57 170.6(11) .
C50 C49 N7 C57 -5.6(13) .
N6 C49 N7 Tb1 -37.4(15) .
C50 C49 N7 Tb1 146.4(8) .
N7 C57 N8 C1 2.7(19) .
C58 C57 N8 C1 -173.9(10) .
N1 C1 N8 C57 -4.8(17) .
C2 C1 N8 C57 173.1(10) .
N16 C65 N9 C73 -179.8(10) .
C66 C65 N9 C73 0.3(12) .
N16 C65 N9 Cd1 -48.7(14) .
C66 C65 N9 Cd1 131.4(8) .
N16 C65 N9 Tb1 51.1(13) .
C66 C65 N9 Tb1 -128.9(8) .
N10 C73 N9 C65 177.3(10) .
C74 C73 N9 C65 -3.1(12) .
N10 C73 N9 Cd1 40.7(13) .
C74 C73 N9 Cd1 -139.8(7) .
N10 C73 N9 Tb1 -52.9(13) .
C74 C73 N9 Tb1 126.6(8) .
N11 C81 N10 C73 7.8(17) .
C82 C81 N10 C73 -173.4(10) .
N9 C73 N10 C81 2.5(17) .
C74 C73 N10 C81 -177.0(10) .
N12 C89 N11 C81 178.8(10) .
C90 C89 N11 C81 0.5(11) .
N12 C89 N11 Cd1 59.5(13) .
C90 C89 N11 Cd1 -118.8(8) .
N12 C89 N11 Tb1 -39.7(14) .
C90 C89 N11 Tb1 142.0(7) .
N10 C81 N11 C89 178.0(10) .
C82 C81 N11 C89 -0.9(12) .
N10 C81 N11 Cd1 -57.3(12) .
C82 C81 N11 Cd1 123.7(8) .
N10 C81 N11 Tb1 36.7(14) .
C82 C81 N11 Tb1 -142.2(7) .
N13 C97 N12 C89 -2.6(16) .
C98 C97 N12 C89 174.1(10) .
N11 C89 N12 C97 -5.0(16) .
C90 C89 N12 C97 173.2(10) .
N14 C105 N13 C97 178.5(11) .
C106 C105 N13 C97 -2.7(11) .
N14 C105 N13 Tb1 -52.6(13) .
C106 C105 N13 Tb1 126.2(8) .
N14 C105 N13 Cd1 40.8(15) .
C106 C105 N13 Cd1 -140.3(7) .
N12 C97 N13 C105 179.4(10) .
C98 C97 N13 C105 2.4(12) .
N12 C97 N13 Tb1 53.8(13) .
C98 C97 N13 Tb1 -123.2(8) .
N12 C97 N13 Cd1 -39.3(13) .
C98 C97 N13 Cd1 143.7(8) .
N13 C105 N14 C113 1.6(17) .
C106 C105 N14 C113 -177.1(10) .
N15 C113 N14 C105 7.3(16) .
C114 C113 N14 C105 -176.3(10) .
N16 C121 N15 C113 179.8(10) .
C122 C121 N15 C113 -3.6(11) .
N16 C121 N15 Tb1 -43.2(13) .
C122 C121 N15 Tb1 133.4(8) .
N14 C113 N15 C121 177.5(10) .
C114 C113 N15 C121 0.7(11) .
N14 C113 N15 Tb1 39.2(13) .
C114 C113 N15 Tb1 -137.7(7) .
N9 C65 N16 C121 -2.9(17) .
C66 C65 N16 C121 177.0(9) .
N15 C121 N16 C65 -3.3(16) .
C122 C121 N16 C65 -179.5(10) .
N18 C145 N17 C153 177.7(10) .
C146 C145 N17 C153 -0.5(11) .
N18 C145 N17 Cd1 -54.9(12) .
C146 C145 N17 Cd1 126.9(7) .
N18 C145 N17 Cd1 36.2(14) 2_755
C146 C145 N17 Cd1 -142.0(7) 2_755
N21 C153 N17 C145 179.9(9) .
C154 C153 N17 C145 0.2(11) .
N21 C153 N17 Cd1 57.2(11) .
C154 C153 N17 Cd1 -122.4(8) .
N21 C153 N17 Cd1 -35.6(12) 2_755
C154 C153 N17 Cd1 144.7(7) 2_755
N19 C137 N18 C145 4.7(16) .
C138 C137 N18 C145 -177.2(10) .
N17 C145 N18 C137 5.0(16) .
C146 C145 N18 C137 -177.0(10) .
N20 C129 N19 C137 179.9(8) .
C130 C129 N19 C137 0.9(10) .
N20 C129 N19 Cd1 -46.6(12) .
C130 C129 N19 Cd1 134.4(7) .
N20 C129 N19 Cd1 44.9(11) 2_755
C130 C129 N19 Cd1 -134.1(7) 2_755
N18 C137 N19 C129 175.6(9) .
C138 C137 N19 C129 -2.7(11) .
N18 C137 N19 Cd1 38.2(12) .
C138 C137 N19 Cd1 -140.2(7) .
N18 C137 N19 Cd1 -51.1(12) 2_755
C138 C137 N19 Cd1 130.6(7) 2_755
N19 C129 N20 C129 -1.7(7) 2_755
C130 C129 N20 C129 177.1(10) 2_755
N17 C153 N21 C153 -4.3(7) 2_755
C154 C153 N21 C153 175.3(11) 2_755
C6 C5 O1 C4 -177.6(15) .
C3 C4 O1 C5 -9(2) .
C12 C4 O1 C5 173.6(16) .
C11 C12 O2 C13 2.7(18) .
C4 C12 O2 C13 -179.5(11) .
C14 C13 O2 C12 173.4(11) .
C19 C20 O3 C21 -1(2) .
C28 C20 O3 C21 -177.2(14) .
C22B C21 O3 C20 173(2) .
C22A C21 O3 C20 -155(2) .
C27 C28 O4 C29 1(2) .
C20 C28 O4 C29 -178.4(13) .
C30 C29 O4 C28 173.0(14) .
C38 C37 O5 C36 178.9(13) .
C35 C36 O5 C37 0(2) .
C44 C36 O5 C37 -179.3(12) .
C43 C44 O6 C45 2.1(17) .
C36 C44 O6 C45 178.2(12) .
C46 C45 O6 C44 178.3(10) .
C51 C52 O7 C53 6(4) .
C60 C52 O7 C53 180(2) .
C54 C53 O7 C52 178(2) .
C59 C60 O8 C61 8(3) .
C52 C60 O8 C61 177.7(18) .
C62 C61 O8 C60 171.4(16) .
C67 C68 O9 C69 0.0(19) .
C76 C68 O9 C69 -177.0(14) .
C70 C69 O9 C68 -177.7(14) .
C75 C76 O10 C77 -0.5(19) .
C68 C76 O10 C77 -176.3(13) .
C78 C77 O10 C76 -179.5(15) .
C86 C85 O11 C84 173.5(15) .
C83 C84 O11 C85 -3(2) .
C92 C84 O11 C85 179.2(13) .
C91 C92 O12 C93 7.0(18) .
C84 C92 O12 C93 -177.6(11) .
C94 C93 O12 C92 -179.8(11) .
C99 C100 O13 C101 0.1(19) .
C108 C100 O13 C101 -178.8(12) .
C102 C101 O13 C100 -177.8(14) .
C107 C108 O14 C109 -3.6(18) .
C100 C108 O14 C109 179.0(12) .
C110 C109 O14 C108 178.2(13) .
C115 C116 O15 C117 -2(2) .
C124 C116 O15 C117 174.8(16) .
C118 C117 O15 C116 -177.6(18) .
C123 C124 O16 C125 0(2) .
C116 C124 O16 C125 179.8(12) .
C126 C125 O16 C124 172.7(13) .
C155 C156 O17 C157 1.4(17) .
C148 C156 O17 C157 179.1(11) .
C158 C157 O17 C156 -178.6(12) .
C147 C148 O18 C149 -4.5(19) .
C156 C148 O18 C149 176.9(13) .
C150 C149 O18 C148 -177.8(14) .
C139 C140 O19 C141 2.3(19) .
C132 C140 O19 C141 -177.9(12) .
C142 C141 O19 C140 178.9(14) .
C131 C132 O20 C133 -3(2) .
C140 C132 O20 C133 176.0(13) .
C134 C133 O20 C132 82.2(19) .
